data_7057330
loop_
_publ_author_name
'\<Svec, Petr'
'Cattey, H\'el\`ene'
'R\%u\<zi\<ckov\'a, Zde\<nka'
'Holub, Josef'
'R\%u\<zi\<cka, Ale\<s'
'Plasseraud, Laurent'

_publ_section_title
;
 Triorganotin(iv) cation-promoted dimethyl carbonate synthesis from CO2and
 methanol: solution and solid-state characterization of an unexpected
 diorganotin(iv)-oxo cluster
;
_journal_issue 10
_journal_name_full 'New Journal of Chemistry'
_journal_page_first 8253
_journal_paper_doi 10.1039/C7NJ05058E
_journal_volume 42
_journal_year 2018
_chemical_formula_moiety 'C88 H198 O16 Sn10, 2(C B11 H12)'
_chemical_formula_sum 'C90 H220 B22 O16 Sn10'
_chemical_formula_weight 2983.37
_space_group_crystal_system triclinic
_space_group_IT_number 2
_space_group_name_Hall '-P 1'
_space_group_name_H-M_alt 'P -1'
_symmetry_space_group_name_Hall '-P 1'
_symmetry_space_group_name_H-M 'P -1'
_atom_sites_solution_hydrogens mixed
_audit_creation_method SHELXL-97
_audit_update_record
;
2017-12-11 deposited with the CCDC.
2018-04-23 downloaded from the CCDC.
;
_cell_angle_alpha 88.883(7)
_cell_angle_beta 88.070(6)
_cell_angle_gamma 87.940(11)
_cell_formula_units_Z 2
_cell_length_a 13.205(2)
_cell_length_b 20.512(3)
_cell_length_c 24.8670(12)
_cell_measurement_reflns_used 65542
_cell_measurement_temperature 150(2)
_cell_measurement_theta_max 25.61
_cell_measurement_theta_min 1
_cell_volume 6726.2(15)
_computing_cell_refinement 'COLLECT and DENZO'
_computing_data_collection 'COLLECT (Hooft, 1998) and DENZO (Otwinowski & Minor, 1997)'
_computing_data_reduction 'COLLECT and DENZO'
_computing_molecular_graphics 'PLATON (Spek, 2003)'
_computing_publication_material 'SHELXL-97 (Sheldrick, 2008)'
_computing_structure_refinement 'SHELXL-2013 (Sheldrick, 2013)'
_computing_structure_solution 'SIR92 (Altomare et al., 1994)'
_diffrn_ambient_temperature 150(2)
_diffrn_detector_area_resol_mean 9.091
_diffrn_measured_fraction_theta_full 0.956
_diffrn_measured_fraction_theta_max 0.951
_diffrn_measurement_device_type 'Bruker Nonius KappaCCD area detector'
_diffrn_measurement_method '\f and \w scans to fill the Ewald sphere'
_diffrn_radiation_monochromator graphite
_diffrn_radiation_source 'fine-focus sealed tube'
_diffrn_radiation_type MoK\a
_diffrn_radiation_wavelength 0.71073
_diffrn_reflns_av_R_equivalents 0.1005
_diffrn_reflns_av_unetI/netI 0.0722
_diffrn_reflns_Laue_measured_fraction_full 0.956
_diffrn_reflns_Laue_measured_fraction_max 0.951
_diffrn_reflns_limit_h_max 16
_diffrn_reflns_limit_h_min -16
_diffrn_reflns_limit_k_max 24
_diffrn_reflns_limit_k_min -24
_diffrn_reflns_limit_l_max 30
_diffrn_reflns_limit_l_min -30
_diffrn_reflns_number 65542
_diffrn_reflns_point_group_measured_fraction_full 0.956
_diffrn_reflns_point_group_measured_fraction_max 0.951
_diffrn_reflns_theta_full 25.242
_diffrn_reflns_theta_max 25.600
_diffrn_reflns_theta_min 1.544
_diffrn_standards_number 0
_exptl_absorpt_coefficient_mu 1.871
_exptl_absorpt_correction_T_max 0.705
_exptl_absorpt_correction_T_min 0.567
_exptl_absorpt_correction_type integration
_exptl_absorpt_process_details
;
Gaussian integration (Coppens, 1970)
;
_exptl_crystal_colour colourless
_exptl_crystal_density_diffrn 1.473
_exptl_crystal_description block
_exptl_crystal_F_000 2996
_exptl_crystal_size_max 0.5
_exptl_crystal_size_mid 0.31
_exptl_crystal_size_min 0.27
_refine_diff_density_max 4.058
_refine_diff_density_min -3.380
_refine_diff_density_rms 0.357
_refine_ls_extinction_method none
_refine_ls_goodness_of_fit_ref 1.163
_refine_ls_hydrogen_treatment constr
_refine_ls_matrix_type full
_refine_ls_number_parameters 1255
_refine_ls_number_reflns 24041
_refine_ls_number_restraints 1473
_refine_ls_restrained_S_all 1.373
_refine_ls_R_factor_all 0.1288
_refine_ls_R_factor_gt 0.0823
_refine_ls_shift/su_max 0.001
_refine_ls_shift/su_mean 0.000
_refine_ls_structure_factor_coef Fsqd
_refine_ls_weighting_details 'w=1/[\s^2^(Fo^2^)+(0.1036P)^2^+93.4020P] where P=(Fo^2^+2Fc^2^)/3'
_refine_ls_weighting_scheme calc
_refine_ls_wR_factor_gt 0.2125
_refine_ls_wR_factor_ref 0.2803
_reflns_Friedel_coverage 0.000
_reflns_number_gt 16772
_reflns_number_total 24041
_reflns_threshold_expression 'I > 2\s(I)'
_cod_data_source_file c7nj05058e2.cif
_cod_data_source_block shelx
_cod_depositor_comments 'Adding full bibliography for 7057329--7057331.cif.'
_cod_original_cell_volume 6726.2(14)
_cod_database_code 7057330
_shelx_space_group_comment
;
The symmetry employed for this shelxl refinement is uniquely defined
by the following loop, which should always be used as a source of
symmetry information in preference to the above space-group names.
They are only intended as comments.
;

loop_
_space_group_symop_operation_xyz
'x, y, z'
'-x, -y, -z'

loop_
_atom_site_label
_atom_site_type_symbol
_atom_site_fract_x
_atom_site_fract_y
_atom_site_fract_z
_atom_site_U_iso_or_equiv
_atom_site_adp_type
_atom_site_occupancy
_atom_site_site_symmetry_order
_atom_site_calc_flag
_atom_site_refinement_flags_posn
_atom_site_refinement_flags_adp
_atom_site_refinement_flags_occupancy
_atom_site_disorder_assembly
_atom_site_disorder_group
Sn5 Sn 0.06738(7) 0.96937(4) 0.55116(3) 0.0452(2) Uani 1 1 d . U . . .
Sn3 Sn 0.27073(7) 0.88937(4) 0.23246(3) 0.0473(2) Uani 1 1 d . U . . .
Sn4 Sn 0.16313(7) 0.91129(4) 0.43187(4) 0.0495(2) Uani 1 1 d . U . . .
Sn6 Sn 0.51494(7) 0.35782(5) 0.39201(4) 0.0513(2) Uani 1 1 d . U . . .
Sn1 Sn 0.20167(7) 0.92940(4) 0.10548(3) 0.0493(2) Uani 1 1 d . U . . .
Sn2 Sn 0.01964(8) 0.97341(6) 0.19882(4) 0.0608(3) Uani 1 1 d . U . . .
Sn8 Sn 0.55857(8) 0.32091(5) 0.26052(4) 0.0558(3) Uani 1 1 d . U . . .
Sn7 Sn 0.52387(8) 0.49307(5) 0.31126(5) 0.0619(3) Uani 1 1 d . U . . .
Sn10 Sn 0.44435(13) 0.57251(7) -0.01577(6) 0.0985(4) Uani 1 1 d D U . . .
Sn9 Sn 0.46537(14) 0.55579(8) 0.11985(6) 0.1048(5) Uani 1 1 d . U . . .
O1 O 0.1616(7) 0.9347(4) 0.1869(3) 0.0496(19) Uani 1 1 d . U . . .
O7 O 0.0579(6) 0.9679(4) 0.4696(3) 0.0413(17) Uani 1 1 d . U . . .
O5 O 0.1726(8) 0.9045(5) 0.3026(3) 0.058(2) Uani 1 1 d . U . . .
O9 O 0.5325(8) 0.3934(5) 0.3144(4) 0.060(2) Uani 1 1 d . U . . .
C117 C 0.6491(12) 0.3324(8) 0.4353(7) 0.067(4) Uani 1 1 d . U . . .
117A H 0.6358 0.3410 0.4731 0.081 Uiso 1 1 d R U . . .
117B H 0.6624 0.2858 0.4319 0.081 Uiso 1 1 d R U . . .
C49 C 0.1611(12) 1.0410(7) 0.5804(6) 0.061(3) Uani 1 1 d . U . . .
H49A H 0.1811 1.0684 0.5499 0.073 Uiso 1 1 d R U . . .
H49B H 0.1210 1.0685 0.6050 0.073 Uiso 1 1 d R U . . .
O14 O 0.5415(11) 0.4643(6) 0.1408(5) 0.097(4) Uani 1 1 d . U . . .
O8 O 0.1875(7) 0.9037(4) 0.5197(4) 0.054(2) Uani 1 1 d . U . . .
O3 O 0.3267(8) 0.8904(5) 0.1481(4) 0.062(2) Uani 1 1 d . U . . .
O2 O 0.0492(8) 0.9681(5) 0.1128(4) 0.064(2) Uani 1 1 d . U . . .
O11 O 0.5196(8) 0.2765(4) 0.3391(4) 0.057(2) Uani 1 1 d . U . . .
C121 C 0.3721(13) 0.5329(9) 0.3133(8) 0.077(4) Uani 1 1 d . U . . .
121A H 0.3781 0.5790 0.3049 0.093 Uiso 1 1 d R U . . .
121B H 0.3374 0.5145 0.2837 0.093 Uiso 1 1 d R U . . .
C114 C 0.3252(11) 0.3934(8) 0.4659(6) 0.060(3) Uani 1 1 d . U . . .
114A H 0.3362 0.4383 0.4551 0.072 Uiso 1 1 d R U . . .
114B H 0.3658 0.3833 0.4970 0.072 Uiso 1 1 d R U . . .
O4 O 0.0443(10) 0.9730(7) 0.2821(4) 0.089(4) Uani 1 1 d . U . . .
C13 C 0.1643(15) 0.8413(8) 0.0674(7) 0.074(4) Uani 1 1 d . U . . .
H13A H 0.1532 0.8509 0.0297 0.088 Uiso 1 1 d R U . . .
H13B H 0.2216 0.8105 0.0693 0.088 Uiso 1 1 d R U . . .
C53 C -0.0205(14) 0.9802(10) 0.0717(7) 0.082(5) Uani 1 1 d . U . . .
H53A H -0.0083 1.0218 0.0548 0.099 Uiso 1 1 d R U . . .
H53B H -0.0878 0.9807 0.0876 0.099 Uiso 1 1 d R U . . .
H53C H -0.0138 0.9467 0.0453 0.099 Uiso 1 1 d R U . . .
C118 C 0.7416(11) 0.3661(9) 0.4173(7) 0.068(4) Uani 1 1 d . U . . .
118A H 0.7291 0.4129 0.4193 0.081 Uiso 1 1 d R U . . .
118B H 0.7589 0.3556 0.3802 0.081 Uiso 1 1 d R U . . .
C37 C 0.1269(10) 0.8120(7) 0.4226(6) 0.059(3) Uani 1 1 d D U . . .
H37A H 0.1807 0.7901 0.4015 0.071 Uiso 1 1 d R U . . .
H37B H 0.1252 0.7915 0.4580 0.071 Uiso 1 1 d R U . . .
O16 O 0.4084(13) 0.6263(7) 0.0596(6) 0.112(4) Uani 1 1 d . U . . .
C54 C 0.4256(12) 0.8722(10) 0.1278(6) 0.075(5) Uani 1 1 d . U . . .
H54A H 0.4212 0.8604 0.0908 0.090 Uiso 1 1 d R U . . .
H54B H 0.4524 0.8356 0.1482 0.090 Uiso 1 1 d R U . . .
H54C H 0.4694 0.9082 0.1303 0.090 Uiso 1 1 d R U . . .
C45 C -0.0172(14) 0.8922(8) 0.5918(6) 0.074(4) Uani 1 1 d D U . . .
H45A H 0.0286 0.8670 0.6146 0.089 Uiso 1 1 d R U . . .
H45B H -0.0708 0.9116 0.6146 0.089 Uiso 1 1 d R U . . .
C50 C 0.2581(12) 1.0195(8) 0.6078(6) 0.060(3) Uani 1 1 d . U . . .
H50A H 0.3007 0.9942 0.5828 0.072 Uiso 1 1 d R U . . .
H50B H 0.2946 1.0580 0.6164 0.072 Uiso 1 1 d R U . . .
C154 C 0.5055(15) 0.2109(7) 0.3539(7) 0.077(5) Uani 1 1 d . U . . .
154A H 0.5700 0.1909 0.3623 0.092 Uiso 1 1 d R U . . .
154B H 0.4765 0.1879 0.3253 0.092 Uiso 1 1 d R U . . .
154C H 0.4609 0.2095 0.3852 0.092 Uiso 1 1 d R U . . .
O15 O 0.4913(12) 0.5170(7) 0.0477(5) 0.106(4) Uani 1 1 d . U . . .
O10 O 0.5241(8) 0.4619(5) 0.3959(5) 0.069(2) Uani 1 1 d . U . . .
O13 O 0.5971(10) 0.3959(5) 0.2029(5) 0.078(3) Uani 1 1 d . U . . .
C39 C 0.0028(15) 0.7300(7) 0.3956(10) 0.100(6) Uani 1 1 d D U . . .
H39A H 0.0027 0.7125 0.4321 0.120 Uiso 1 1 d R U . . .
H39B H 0.0562 0.7067 0.3753 0.120 Uiso 1 1 d R U . . .
O12 O 0.5143(10) 0.4888(5) 0.2256(5) 0.080(3) Uani 1 1 d . U . . .
C122 C 0.3038(15) 0.5290(11) 0.3573(9) 0.092(6) Uani 1 1 d . U . . .
122A H 0.3329 0.5525 0.3862 0.111 Uiso 1 1 d R U . . .
122B H 0.3019 0.4836 0.3687 0.111 Uiso 1 1 d R U . . .
C33 C 0.3789(15) 0.9534(8) 0.2581(6) 0.075(4) Uani 1 1 d D U . . .
H33A H 0.3916 0.9464 0.2960 0.090 Uiso 1 1 d R U . . .
H33B H 0.4423 0.9467 0.2378 0.090 Uiso 1 1 d R U . . .
C21 C -0.102(2) 0.9093(15) 0.1939(11) 0.132(7) Uani 1 1 d D U . . .
H21A H -0.1351 0.9183 0.1604 0.158 Uiso 1 1 d R U . . .
H21B H -0.0627 0.8689 0.1882 0.158 Uiso 1 1 d R U . . .
C29 C 0.2493(17) 0.7875(8) 0.2312(8) 0.084(4) Uani 1 1 d . U . . .
H29A H 0.2654 0.7744 0.1946 0.101 Uiso 1 1 d R U . . .
H29B H 0.3002 0.7664 0.2536 0.101 Uiso 1 1 d R U . . .
C25 C 0.0056(15) 1.0768(9) 0.1992(7) 0.079(4) Uani 1 1 d . U . . .
H25A H -0.0649 1.0899 0.1944 0.095 Uiso 1 1 d R U . . .
H25B H 0.0233 1.0907 0.2346 0.095 Uiso 1 1 d R U . . .
C26 C 0.0674(18) 1.1129(9) 0.1610(8) 0.092(5) Uani 1 1 d . U . . .
H26A H 0.0510 1.0987 0.1255 0.110 Uiso 1 1 d R U . . .
H26B H 0.1382 1.1011 0.1663 0.110 Uiso 1 1 d R U . . .
C17 C 0.2754(12) 1.0135(7) 0.0756(5) 0.057(3) Uani 1 1 d . U . . .
H17A H 0.2828 1.0422 0.1057 0.068 Uiso 1 1 d R U . . .
H17B H 0.3431 0.9999 0.0631 0.068 Uiso 1 1 d R U . . .
C119 C 0.8328(14) 0.3462(11) 0.4508(9) 0.095(6) Uani 1 1 d . U . . .
119A H 0.8461 0.2995 0.4482 0.114 Uiso 1 1 d R U . . .
119B H 0.8149 0.3558 0.4880 0.114 Uiso 1 1 d R U . . .
C55 C 0.0990(12) 0.9407(8) 0.3154(5) 0.064(4) Uani 1 1 d . U . . .
C115 C 0.2154(12) 0.3855(11) 0.4811(8) 0.082(5) Uani 1 1 d . U . . .
115A H 0.2048 0.3405 0.4921 0.098 Uiso 1 1 d R U . . .
115B H 0.1752 0.3950 0.4498 0.098 Uiso 1 1 d R U . . .
C113 C 0.3602(10) 0.3487(7) 0.4200(6) 0.056(3) Uani 1 1 d . U . . .
113A H 0.3166 0.3577 0.3899 0.067 Uiso 1 1 d R U . . .
113B H 0.3504 0.3039 0.4317 0.067 Uiso 1 1 d R U . . .
C145 C 0.2937(13) 0.5631(11) -0.0367(9) 0.114(5) Uani 1 1 d D U . . .
145A H 0.2894 0.5207 -0.0530 0.136 Uiso 1 1 d R U . . .
145B H 0.2521 0.5623 -0.0039 0.136 Uiso 1 1 d R U . . .
O6 O 0.0757(9) 0.9512(6) 0.3654(4) 0.070(3) Uani 1 1 d . U . . .
C56 C 0.2452(15) 0.8546(9) 0.5483(7) 0.083(5) Uani 1 1 d . U . . .
H56A H 0.2092 0.8435 0.5812 0.099 Uiso 1 1 d R U . . .
H56B H 0.3101 0.8708 0.5563 0.099 Uiso 1 1 d R U . . .
H56C H 0.2544 0.8165 0.5266 0.099 Uiso 1 1 d R U . . .
C14 C 0.075(3) 0.8079(16) 0.0886(14) 0.156(12) Uani 1 1 d . U . . .
H14A H 0.0149 0.8362 0.0843 0.187 Uiso 1 1 d R U . . .
H14B H 0.0828 0.7990 0.1267 0.187 Uiso 1 1 d R U . . .
C137 C 0.312(2) 0.5299(14) 0.1491(11) 0.129(6) Uani 1 1 d . U . . .
137A H 0.3161 0.4845 0.1608 0.155 Uiso 1 1 d R U . . .
137B H 0.2971 0.5554 0.1810 0.155 Uiso 1 1 d R U . . .
C41 C 0.2947(14) 0.9641(9) 0.4123(8) 0.080(4) Uani 1 1 d . U . . .
H41A H 0.3515 0.9327 0.4113 0.096 Uiso 1 1 d R U . . .
H41B H 0.2889 0.9820 0.3761 0.096 Uiso 1 1 d R U . . .
C120 C 0.9289(15) 0.3844(13) 0.4353(12) 0.119(8) Uani 1 1 d . U . . .
120A H 0.9406 0.3858 0.3970 0.142 Uiso 1 1 d R U . . .
120B H 0.9845 0.3612 0.4518 0.142 Uiso 1 1 d R U . . .
120C H 0.9233 0.4280 0.4486 0.142 Uiso 1 1 d R U . . .
C30 C 0.156(2) 0.7614(12) 0.2444(11) 0.112(7) Uani 1 1 d . U . . .
H30A H 0.1030 0.7879 0.2276 0.134 Uiso 1 1 d R U . . .
H30B H 0.1462 0.7667 0.2829 0.134 Uiso 1 1 d R U . . .
C18 C 0.2268(12) 1.0537(7) 0.0303(5) 0.060(3) Uani 1 1 d . U . . .
H18A H 0.2157 1.0254 0.0004 0.071 Uiso 1 1 d R U . . .
H18B H 0.1612 1.0710 0.0431 0.071 Uiso 1 1 d R U . . .
C123 C 0.1966(14) 0.5551(10) 0.3514(9) 0.089(5) Uani 1 1 d . U . . .
123A H 0.1987 0.6009 0.3410 0.107 Uiso 1 1 d R U . . .
123B H 0.1684 0.5326 0.3217 0.107 Uiso 1 1 d R U . . .
C153 C 0.547(2) 0.4999(11) 0.4396(9) 0.104(7) Uani 1 1 d . U . . .
153A H 0.5675 0.4727 0.4695 0.125 Uiso 1 1 d R U . . .
153B H 0.4885 0.5262 0.4500 0.125 Uiso 1 1 d R U . . .
153C H 0.6015 0.5276 0.4287 0.125 Uiso 1 1 d R U . . .
C146 C 0.2547(18) 0.6174(11) -0.0740(10) 0.106(6) Uani 1 1 d . U . . .
146A H 0.2637 0.6597 -0.0583 0.127 Uiso 1 1 d R U . . .
146B H 0.2958 0.6164 -0.1071 0.127 Uiso 1 1 d R U . . .
C156 C 0.378(3) 0.6896(12) 0.0595(11) 0.143(10) Uani 1 1 d . U . . .
156A H 0.4212 0.7138 0.0354 0.172 Uiso 1 1 d R U . . .
156B H 0.3819 0.7058 0.0953 0.172 Uiso 1 1 d R U . . .
156C H 0.3089 0.6946 0.0481 0.172 Uiso 1 1 d R U . . .
C38 C 0.0284(11) 0.8005(7) 0.3973(7) 0.073(4) Uani 1 1 d D U . . .
H38A H 0.0316 0.8180 0.3608 0.088 Uiso 1 1 d R U . . .
H38B H -0.0252 0.8244 0.4169 0.088 Uiso 1 1 d R U . . .
C155 C 0.5495(14) 0.4480(8) 0.1900(7) 0.074(4) Uani 1 1 d . U . . .
C133 C 0.7133(12) 0.2886(7) 0.2586(6) 0.062(3) Uani 1 1 d . U . . .
133A H 0.7332 0.2784 0.2217 0.074 Uiso 1 1 d R U . . .
133B H 0.7529 0.3250 0.2689 0.074 Uiso 1 1 d R U . . .
C19 C 0.2898(15) 1.1090(9) 0.0103(7) 0.080(5) Uani 1 1 d . U . . .
H19A H 0.3546 1.0917 -0.0035 0.096 Uiso 1 1 d R U . . .
H19B H 0.3025 1.1366 0.0404 0.096 Uiso 1 1 d R U . . .
C134 C 0.7446(13) 0.2299(8) 0.2946(6) 0.070(4) Uani 1 1 d . U . . .
134A H 0.7346 0.2414 0.3321 0.084 Uiso 1 1 d R U . . .
134B H 0.7006 0.1943 0.2877 0.084 Uiso 1 1 d R U . . .
C135 C 0.8542(14) 0.2067(10) 0.2868(7) 0.084(5) Uani 1 1 d . U . . .
135A H 0.8674 0.1676 0.3084 0.101 Uiso 1 1 d R U . . .
135B H 0.8633 0.1950 0.2493 0.101 Uiso 1 1 d R U . . .
C116 C 0.1772(14) 0.4315(12) 0.5245(8) 0.092(6) Uani 1 1 d . U . . .
116A H 0.2103 0.4182 0.5569 0.111 Uiso 1 1 d R U . . .
116B H 0.1052 0.4284 0.5299 0.111 Uiso 1 1 d R U . . .
116C H 0.1930 0.4758 0.5155 0.111 Uiso 1 1 d R U . . .
C51 C 0.2410(16) 0.9797(9) 0.6561(7) 0.082(5) Uani 1 1 d . U . . .
H51A H 0.2066 0.9404 0.6475 0.098 Uiso 1 1 d R U . . .
H51B H 0.1969 1.0044 0.6809 0.098 Uiso 1 1 d R U . . .
B111 B 0.6078(18) 0.1436(11) 0.1718(8) 0.079(4) Uani 1 1 d . U . . .
H111 H 0.5891 0.1536 0.2144 0.095 Uiso 1 1 d R U . . .
C52 C 0.3402(17) 0.9615(12) 0.6841(9) 0.103(7) Uani 1 1 d . U . . .
H52A H 0.3723 0.9244 0.6668 0.123 Uiso 1 1 d R U . . .
H52B H 0.3242 0.9507 0.7211 0.123 Uiso 1 1 d R U . . .
H52C H 0.3853 0.9973 0.6823 0.123 Uiso 1 1 d R U . . .
C42 C 0.3203(17) 1.0141(11) 0.4481(8) 0.092(6) Uani 1 1 d . U . . .
H42A H 0.3269 0.9963 0.4843 0.111 Uiso 1 1 d R U . . .
H42B H 0.2637 1.0455 0.4492 0.111 Uiso 1 1 d R U . . .
C20 C 0.2380(19) 1.1503(12) -0.0338(10) 0.117(8) Uani 1 1 d . U . . .
H20A H 0.2003 1.1227 -0.0560 0.140 Uiso 1 1 d R U . . .
H20B H 0.2883 1.1720 -0.0557 0.140 Uiso 1 1 d R U . . .
H20C H 0.1927 1.1823 -0.0173 0.140 Uiso 1 1 d R U . . .
C27 C 0.0564(19) 1.1848(10) 0.1623(9) 0.099(6) Uani 1 1 d . U . . .
H27A H 0.0747 1.1995 0.1974 0.119 Uiso 1 1 d R U . . .
H27B H -0.0145 1.1969 0.1576 0.119 Uiso 1 1 d R U . . .
B106 B 0.6017(17) 0.2043(12) 0.1202(8) 0.078(4) Uani 1 1 d . U . . .
H106 H 0.5828 0.2556 0.1293 0.094 Uiso 1 1 d R U . . .
C129 C 0.4246(13) 0.2991(10) 0.2240(7) 0.083(4) Uani 1 1 d D U . . .
129A H 0.4285 0.3117 0.1862 0.099 Uiso 1 1 d R U . . .
129B H 0.4166 0.2522 0.2261 0.099 Uiso 1 1 d R U . . .
B104 B 0.6835(18) 0.1843(11) 0.0666(8) 0.076(4) Uani 1 1 d . U . . .
H101 H 0.7173 0.2204 0.0388 0.092 Uiso 1 1 d R U . . .
C130 C 0.3317(12) 0.3317(12) 0.2503(8) 0.102(6) Uani 1 1 d D U . . .
130A H 0.3194 0.3128 0.2858 0.122 Uiso 1 1 d R U . . .
130B H 0.3442 0.3777 0.2544 0.122 Uiso 1 1 d R U . . .
C46 C -0.062(2) 0.8475(10) 0.5519(8) 0.113(7) Uani 1 1 d D U . . .
H46A H -0.1185 0.8697 0.5341 0.135 Uiso 1 1 d R U . . .
H46B H -0.0116 0.8342 0.5248 0.135 Uiso 1 1 d R U . . .
B102 B 0.7183(19) 0.1726(12) 0.1354(8) 0.081(4) Uani 1 1 d . U . . .
H102 H 0.7748 0.2026 0.1538 0.097 Uiso 1 1 d R U . . .
C101 C 0.6491(18) 0.1105(11) 0.0449(9) 0.097(4) Uani 1 1 d . U . . .
H104 H 0.6608 0.0975 0.0024 0.116 Uiso 1 1 calc R U . . .
C31 C 0.138(2) 0.6858(12) 0.2306(11) 0.122(7) Uani 1 1 d . U . . .
H31A H 0.1496 0.6794 0.1922 0.147 Uiso 1 1 d R U . . .
H31B H 0.1884 0.6585 0.2489 0.147 Uiso 1 1 d R U . . .
C136 C 0.9246(18) 0.2526(14) 0.2964(11) 0.119(8) Uani 1 1 d . U . . .
136A H 0.9030 0.2946 0.2823 0.143 Uiso 1 1 d R U . . .
136B H 0.9888 0.2398 0.2799 0.143 Uiso 1 1 d R U . . .
136C H 0.9312 0.2551 0.3346 0.143 Uiso 1 1 d R U . . .
B109 B 0.552(2) 0.0875(13) 0.0805(10) 0.093(4) Uani 1 1 d . U . . .
H109 H 0.4924 0.0600 0.0622 0.112 Uiso 1 1 d R U . . .
B105 B 0.556(2) 0.1672(12) 0.0628(9) 0.089(4) Uani 1 1 d . U . . .
H105 H 0.5048 0.1933 0.0351 0.107 Uiso 1 1 d R U . . .
C127 C 0.8584(17) 0.5202(13) 0.2956(13) 0.127(8) Uani 1 1 d . U . . .
127A H 0.8595 0.5620 0.2767 0.152 Uiso 1 1 d R U . . .
127B H 0.8694 0.5275 0.3334 0.152 Uiso 1 1 d R U . . .
B12 B 0.609(2) 0.7026(15) 0.3939(12) 0.109(5) Uani 1 1 d . U . . .
H12 H 0.6733 0.6683 0.4009 0.131 Uiso 1 1 d R U . . .
B11 B 0.533(2) 0.7442(15) 0.4413(14) 0.114(5) Uani 1 1 d . U . . .
H11 H 0.5503 0.7399 0.4842 0.136 Uiso 1 1 d R U . . .
B107 B 0.704(2) 0.0877(12) 0.1525(10) 0.090(4) Uani 1 1 d . U . . .
H107 H 0.7515 0.0616 0.1820 0.108 Uiso 1 1 d R U . . .
C124 C 0.129(2) 0.5530(14) 0.3972(11) 0.120(7) Uani 1 1 d . U . . .
124A H 0.1023 0.5103 0.4019 0.144 Uiso 1 1 d R U . . .
124B H 0.0745 0.5848 0.3939 0.144 Uiso 1 1 d R U . . .
124C H 0.1680 0.5627 0.4279 0.144 Uiso 1 1 d R U . . .
C131 C 0.2334(14) 0.3273(14) 0.2221(10) 0.123(8) Uani 1 1 d D U . . .
131A H 0.2191 0.2817 0.2176 0.147 Uiso 1 1 d R U . . .
131B H 0.2429 0.3477 0.1869 0.147 Uiso 1 1 d R U . . .
B110 B 0.514(2) 0.1442(12) 0.1263(9) 0.087(4) Uani 1 1 d . U . . .
H110 H 0.4345 0.1544 0.1384 0.104 Uiso 1 1 d R U . . .
C28 C 0.119(2) 1.2206(13) 0.1199(10) 0.131(9) Uani 1 1 d . U . . .
H28A H 0.1881 1.2043 0.1205 0.158 Uiso 1 1 d R U . . .
H28B H 0.1165 1.2664 0.1274 0.158 Uiso 1 1 d R U . . .
H28C H 0.0925 1.2140 0.0851 0.158 Uiso 1 1 d R U . . .
C126 C 0.7534(15) 0.4899(11) 0.2884(11) 0.102(6) Uani 1 1 d . U . . .
126A H 0.7435 0.4821 0.2506 0.123 Uiso 1 1 d R U . . .
126B H 0.7531 0.4481 0.3074 0.123 Uiso 1 1 d R U . . .
C125 C 0.6709(15) 0.5321(10) 0.3112(11) 0.102(5) Uani 1 1 d . U . . .
125A H 0.6694 0.5724 0.2902 0.122 Uiso 1 1 d R U . . .
125B H 0.6854 0.5430 0.3478 0.122 Uiso 1 1 d R U . . .
B103 B 0.753(2) 0.1152(12) 0.0880(10) 0.089(4) Uani 1 1 d . U . . .
H103 H 0.8335 0.1073 0.0754 0.107 Uiso 1 1 d R U . . .
B7 B 0.478(2) 0.6885(16) 0.4164(14) 0.116(5) Uani 1 1 d . U . . .
H7 H 0.4564 0.6462 0.4414 0.139 Uiso 1 1 calc R U . . .
C128 C 0.9395(19) 0.4785(16) 0.2734(15) 0.156(12) Uani 1 1 d . U . . .
128A H 0.9106 0.4448 0.2531 0.188 Uiso 1 1 d R U . . .
128B H 0.9775 0.4590 0.3022 0.188 Uiso 1 1 d R U . . .
128C H 0.9836 0.5035 0.2503 0.188 Uiso 1 1 d R U . . .
B112 B 0.583(2) 0.0713(13) 0.1471(10) 0.091(4) Uani 1 1 d . U . . .
H112 H 0.5520 0.0321 0.1729 0.109 Uiso 1 1 d R U . . .
C149 C 0.542(2) 0.6378(12) -0.0490(10) 0.114(7) Uani 1.00(6) 1 d D U . . .
H14C H 0.5510 0.6232 -0.0858 0.136 Uiso 1 1 calc R U . A 1
H14D H 0.5002 0.6775 -0.0514 0.136 Uiso 1 1 calc R U . A 1
C40 C -0.0990(17) 0.7153(14) 0.3743(15) 0.157(13) Uani 1 1 d D U . . .
H40A H -0.1500 0.7468 0.3864 0.189 Uiso 1 1 d R U . . .
H40B H -0.1170 0.6726 0.3869 0.189 Uiso 1 1 d R U . . .
H40C H -0.0943 0.7161 0.3357 0.189 Uiso 1 1 d R U . . .
C1 C 0.4120(19) 0.7986(12) 0.3583(10) 0.106(4) Uani 1 1 d . U . . .
H1 H 0.3439 0.8254 0.3444 0.127 Uiso 1 1 d R U . . .
C132 C 0.149(2) 0.3632(16) 0.2537(13) 0.157(11) Uani 1 1 d D U . . .
132A H 0.1341 0.3404 0.2869 0.188 Uiso 1 1 d R U . . .
132B H 0.0911 0.3642 0.2316 0.188 Uiso 1 1 d R U . . .
132C H 0.1671 0.4071 0.2612 0.188 Uiso 1 1 d R U . . .
B108 B 0.664(2) 0.0487(13) 0.0938(10) 0.094(4) Uani 1 1 d . U . . .
H108 H 0.6841 -0.0023 0.0841 0.112 Uiso 1 1 calc R U . . .
C141 C 0.568(2) 0.6182(13) 0.1466(12) 0.138(7) Uani 1 1 d D U . . .
H14E H 0.5593 0.6582 0.1255 0.166 Uiso 1 1 calc R U . . .
H14F H 0.5467 0.6285 0.1832 0.166 Uiso 1 1 calc R U . . .
B9 B 0.604(3) 0.7549(16) 0.3426(13) 0.115(5) Uani 1 1 d . U . . .
H9 H 0.6713 0.7561 0.3153 0.138 Uiso 1 1 calc R U . . .
B10 B 0.611(3) 0.7865(16) 0.3982(13) 0.115(5) Uani 1 1 d . U . . .
H10 H 0.6828 0.8075 0.4085 0.138 Uiso 1 1 d R U . . .
C148 C 0.112(2) 0.6490(18) -0.1283(15) 0.169(14) Uani 1 1 d . U . . .
148A H 0.1161 0.6927 -0.1156 0.203 Uiso 1 1 d R U . . .
148B H 0.0436 0.6414 -0.1377 0.203 Uiso 1 1 d R U . . .
148C H 0.1562 0.6435 -0.1595 0.203 Uiso 1 1 d R U . . .
B2 B 0.416(3) 0.7642(15) 0.4223(13) 0.116(5) Uani 1 1 d . U . . .
H2 H 0.3540 0.7756 0.4517 0.139 Uiso 1 1 calc R U . . .
C47 C -0.100(3) 0.7851(13) 0.5760(14) 0.188(14) Uani 1 1 d D U . . .
H47A H -0.1266 0.7590 0.5479 0.225 Uiso 1 1 calc R U . . .
H47B H -0.0443 0.7605 0.5918 0.225 Uiso 1 1 calc R U . . .
B6 B 0.492(2) 0.8158(16) 0.4110(13) 0.115(5) Uani 1 1 d . U . . .
H6 H 0.4805 0.8610 0.4338 0.138 Uiso 1 1 calc R U . . .
C147 C 0.148(2) 0.6075(16) -0.0885(14) 0.145(10) Uani 1 1 d . U . . .
147A H 0.1351 0.5632 -0.0984 0.174 Uiso 1 1 d R U . . .
147B H 0.1062 0.6172 -0.0568 0.174 Uiso 1 1 d R U . . .
B5 B 0.534(2) 0.8212(17) 0.3523(13) 0.116(5) Uani 1 1 d . U . . .
H5 H 0.5500 0.8698 0.3353 0.139 Uiso 1 1 calc R U . . .
C36 C 0.294(3) 1.1358(11) 0.2605(12) 0.151(11) Uani 1 1 d D U . . .
H36A H 0.3489 1.1596 0.2450 0.182 Uiso 1 1 d R U . . .
H36B H 0.2736 1.1538 0.2948 0.182 Uiso 1 1 d R U . . .
H36C H 0.2374 1.1389 0.2370 0.182 Uiso 1 1 d R U . . .
C139 C 0.134(3) 0.5127(16) 0.1408(14) 0.154(9) Uani 1 1 d D U . . .
H13C H 0.1164 0.5364 0.1734 0.185 Uiso 1 1 calc R U . . .
H13D H 0.1452 0.4670 0.1504 0.185 Uiso 1 1 calc R U . . .
C138 C 0.225(3) 0.538(2) 0.1150(15) 0.175(13) Uani 1 1 d . U . . .
H13E H 0.2134 0.5845 0.1069 0.210 Uiso 1 1 calc R U . . .
H13F H 0.2390 0.5163 0.0814 0.210 Uiso 1 1 calc R U . . .
C32 C 0.039(3) 0.6645(18) 0.2494(17) 0.176(13) Uani 1 1 d . U . . .
B3 B 0.401(3) 0.7199(16) 0.3642(14) 0.118(5) Uani 1 1 d . U . . .
H3 H 0.3313 0.6961 0.3540 0.142 Uiso 1 1 calc R U . . .
C15 C 0.055(3) 0.7361(19) 0.0641(18) 0.190(15) Uani 1 1 d . U . . .
H15A H 0.1029 0.7031 0.0772 0.228 Uiso 1 1 calc R U . . .
H15B H -0.0137 0.7225 0.0725 0.228 Uiso 1 1 calc R U . . .
C24 C -0.320(3) 0.862(3) 0.2008(17) 0.26(2) Uani 1 1 d D U . . .
H24A H -0.3623 0.8281 0.1897 0.387 Uiso 1 1 calc R U . . .
H24B H -0.2998 0.8880 0.1699 0.387 Uiso 1 1 calc R U . . .
H24C H -0.3572 0.8894 0.2261 0.387 Uiso 1 1 calc R U . . .
C23 C -0.227(3) 0.8326(17) 0.227(2) 0.28(2) Uani 1 1 d D U . . .
H23A H -0.1930 0.8028 0.2018 0.330 Uiso 1 1 calc R U . . .
H23B H -0.2486 0.8074 0.2583 0.330 Uiso 1 1 calc R U . . .
C22 C -0.154(3) 0.882(3) 0.2433(13) 0.26(2) Uani 1 1 d D U . . .
H22A H -0.1894 0.9171 0.2628 0.317 Uiso 1 1 calc R U . . .
H22B H -0.1040 0.8619 0.2668 0.317 Uiso 1 1 calc R U . . .
C16 C 0.070(6) 0.749(3) 0.011(2) 0.30(4) Uani 1 1 d . U . . .
H16A H 0.0599 0.7097 -0.0088 0.455 Uiso 1 1 calc R U . . .
H16B H 0.1374 0.7629 0.0042 0.455 Uiso 1 1 calc R U . . .
H16C H 0.0220 0.7822 -0.0004 0.455 Uiso 1 1 calc R U . . .
B4 B 0.491(2) 0.7665(16) 0.3137(14) 0.112(5) Uani 1 1 d . U . . .
H4 H 0.4858 0.7743 0.2700 0.135 Uiso 1 1 calc R U . . .
B8 B 0.523(2) 0.6823(17) 0.3497(14) 0.120(5) Uani 1 1 d . U . . .
H8 H 0.5288 0.6350 0.3294 0.144 Uiso 1 1 calc R U . . .
C61 C 0.728(5) 0.614(4) -0.025(4) 0.125(9) Uani 0.30(3) 1 d D U P B 1
H61A H 0.7287 0.5868 -0.0569 0.150 Uiso 0.30(3) 1 calc R U P B 1
H61B H 0.6975 0.5879 0.0031 0.150 Uiso 0.30(3) 1 calc R U P B 1
C62 C 0.838(6) 0.610(6) -0.011(5) 0.157(14) Uani 0.30(3) 1 d D U P B 1
H62A H 0.8596 0.5648 -0.0074 0.236 Uiso 0.30(3) 1 calc R U P B 1
H62B H 0.8462 0.6314 0.0222 0.236 Uiso 0.30(3) 1 calc R U P B 1
H62C H 0.8781 0.6304 -0.0391 0.236 Uiso 0.30(3) 1 calc R U P B 1
C60 C 0.644(3) 0.663(3) -0.037(4) 0.123(8) Uani 0.30(3) 1 d D U P B 1
H60A H 0.6663 0.6892 -0.0680 0.147 Uiso 0.30(3) 1 calc R U P B 1
H60B H 0.6360 0.6915 -0.0069 0.147 Uiso 0.30(3) 1 calc R U P B 1
C61A C 0.729(2) 0.6633(18) -0.0433(16) 0.125(9) Uani 0.70(3) 1 d D U P B 2
H61C H 0.7389 0.6506 -0.0805 0.150 Uiso 0.70(3) 1 calc R U P B 2
H61D H 0.7117 0.7097 -0.0434 0.150 Uiso 0.70(3) 1 calc R U P B 2
C62A C 0.829(3) 0.653(3) -0.016(2) 0.157(14) Uani 0.70(3) 1 d D U P B 2
H62D H 0.8800 0.6772 -0.0344 0.236 Uiso 0.70(3) 1 calc R U P B 2
H62E H 0.8483 0.6071 -0.0160 0.236 Uiso 0.70(3) 1 calc R U P B 2
H62F H 0.8215 0.6669 0.0208 0.236 Uiso 0.70(3) 1 calc R U P B 2
C60A C 0.639(3) 0.627(2) -0.0194(16) 0.123(8) Uani 0.70(3) 1 d D U P B 2
H60C H 0.6563 0.5811 -0.0184 0.147 Uiso 0.70(3) 1 calc R U P B 2
H60D H 0.6269 0.6412 0.0174 0.147 Uiso 0.70(3) 1 calc R U P B 2
C143 C 0.748(4) 0.653(2) 0.1669(19) 0.270(19) Uani 1 1 d D U . . .
H14J H 0.7288 0.6951 0.1507 0.324 Uiso 1 1 calc R U . . .
H14K H 0.7372 0.6568 0.2055 0.324 Uiso 1 1 calc R U . . .
C48 C -0.181(4) 0.797(2) 0.618(2) 0.28(3) Uani 1 1 d D U . . .
H48A H -0.2043 0.7565 0.6324 0.418 Uiso 1 1 calc R U . . .
H48B H -0.2371 0.8214 0.6025 0.418 Uiso 1 1 calc R U . . .
H48C H -0.1549 0.8222 0.6465 0.418 Uiso 1 1 calc R U . . .
C144 C 0.859(3) 0.640(5) 0.155(5) 0.60(9) Uani 1 1 d D U . . .
H14L H 0.8971 0.6746 0.1689 0.897 Uiso 1 1 calc R U . . .
H14M H 0.8712 0.6372 0.1170 0.897 Uiso 1 1 calc R U . . .
H14N H 0.8798 0.5994 0.1721 0.897 Uiso 1 1 calc R U . . .
C142 C 0.680(2) 0.603(2) 0.147(2) 0.230(16) Uani 1 1 d D U . . .
H14O H 0.7020 0.5920 0.1107 0.276 Uiso 1 1 calc R U . . .
H14P H 0.6897 0.5635 0.1691 0.276 Uiso 1 1 calc R U . . .
C35 C 0.281(3) 1.0634(12) 0.2677(16) 0.181(13) Uani 1 1 d D U . . .
H35A H 0.2738 1.0534 0.3059 0.217 Uiso 1 1 calc R U . . .
H35B H 0.2185 1.0521 0.2513 0.217 Uiso 1 1 calc R U . . .
C34 C 0.362(2) 1.0234(9) 0.2455(11) 0.138(8) Uani 1 1 d D U . . .
H34A H 0.4238 1.0443 0.2539 0.165 Uiso 1 1 calc R U . . .
H34B H 0.3562 1.0269 0.2067 0.165 Uiso 1 1 calc R U . . .
C43 C 0.415(2) 1.0512(13) 0.4325(10) 0.114(7) Uani 1 1 d . U . . .
H43A H 0.4683 1.0195 0.4232 0.137 Uiso 1 1 calc R U . . .
H43B H 0.4005 1.0768 0.4003 0.137 Uiso 1 1 calc R U . . .
C44 C 0.451(3) 1.0926(18) 0.4704(13) 0.176(13) Uani 1 1 d . U . . .
H44A H 0.5110 1.1125 0.4560 0.264 Uiso 1 1 calc R U . . .
H44B H 0.4666 1.0680 0.5025 0.264 Uiso 1 1 calc R U . . .
H44C H 0.4001 1.1258 0.4788 0.264 Uiso 1 1 calc R U . . .
C140 C 0.048(3) 0.520(3) 0.1021(18) 0.233(15) Uani 1 1 d D U . . .
H14G H -0.0129 0.5033 0.1188 0.350 Uiso 1 1 calc R U . . .
H14H H 0.0650 0.4960 0.0701 0.350 Uiso 1 1 calc R U . . .
H14I H 0.0366 0.5653 0.0928 0.350 Uiso 1 1 calc R U . . .

loop_
_atom_site_aniso_label
_atom_site_aniso_U_11
_atom_site_aniso_U_22
_atom_site_aniso_U_33
_atom_site_aniso_U_23
_atom_site_aniso_U_13
_atom_site_aniso_U_12
Sn5 0.0540(5) 0.0490(5) 0.0320(4) 0.0090(3) -0.0044(3) 0.0059(4)
Sn3 0.0549(5) 0.0496(5) 0.0356(4) 0.0042(3) 0.0023(3) 0.0145(4)
Sn4 0.0502(5) 0.0488(5) 0.0482(5) 0.0021(4) 0.0090(4) 0.0027(4)
Sn6 0.0443(5) 0.0520(5) 0.0571(5) 0.0071(4) -0.0050(4) 0.0046(4)
Sn1 0.0631(6) 0.0516(5) 0.0325(4) 0.0005(3) -0.0002(4) 0.0050(4)
Sn2 0.0504(5) 0.0769(7) 0.0535(5) -0.0002(5) 0.0020(4) 0.0157(5)
Sn8 0.0607(6) 0.0454(5) 0.0595(6) 0.0101(4) 0.0045(4) 0.0116(4)
Sn7 0.0503(5) 0.0420(5) 0.0917(8) 0.0117(5) 0.0074(5) 0.0041(4)
Sn10 0.1175(8) 0.0837(7) 0.0879(7) 0.0463(6) 0.0188(6) 0.0382(6)
Sn9 0.1275(9) 0.0930(7) 0.0871(7) 0.0411(6) 0.0222(6) 0.0431(6)
O1 0.057(4) 0.055(5) 0.036(3) 0.005(3) 0.007(3) 0.012(3)
O7 0.043(4) 0.051(4) 0.029(3) 0.001(3) 0.002(3) 0.002(3)
O5 0.067(5) 0.073(5) 0.032(4) 0.008(3) 0.004(3) 0.020(4)
O9 0.064(5) 0.047(4) 0.066(4) 0.012(3) 0.005(4) 0.008(3)
C117 0.056(6) 0.071(8) 0.075(8) 0.009(6) -0.013(5) 0.002(5)
C49 0.067(7) 0.061(6) 0.055(7) 0.002(5) -0.017(5) 0.004(5)
O14 0.122(8) 0.086(6) 0.077(5) 0.039(4) 0.022(5) 0.041(6)
O8 0.055(5) 0.052(4) 0.056(4) 0.006(3) -0.008(3) 0.008(4)
O3 0.064(5) 0.074(6) 0.044(4) -0.001(4) 0.008(3) 0.021(4)
O2 0.060(5) 0.083(6) 0.050(4) -0.013(4) -0.013(3) 0.013(4)
O11 0.063(5) 0.043(4) 0.064(5) 0.010(3) 0.003(4) 0.000(3)
C121 0.064(6) 0.073(9) 0.091(9) 0.021(7) 0.003(5) 0.016(6)
C114 0.052(6) 0.073(8) 0.057(6) -0.004(6) -0.007(5) 0.003(5)
O4 0.093(7) 0.119(8) 0.050(4) 0.010(4) 0.010(4) 0.052(6)
C13 0.097(10) 0.066(7) 0.059(8) -0.013(6) 0.003(7) -0.007(6)
C53 0.077(9) 0.104(13) 0.066(8) 0.001(8) -0.022(7) 0.002(8)
C118 0.051(6) 0.080(9) 0.072(9) 0.007(7) -0.011(5) -0.002(5)
C37 0.057(6) 0.059(6) 0.062(7) -0.010(5) 0.000(5) 0.005(5)
O16 0.152(9) 0.085(6) 0.094(6) 0.036(5) 0.023(6) 0.045(6)
C54 0.065(7) 0.102(13) 0.056(8) -0.004(8) 0.006(6) 0.027(7)
C45 0.083(9) 0.068(7) 0.069(8) 0.034(6) 0.004(6) 0.004(6)
C50 0.063(7) 0.062(7) 0.056(6) -0.003(5) -0.013(5) 0.007(5)
C154 0.107(13) 0.048(6) 0.075(9) 0.014(5) -0.007(9) -0.007(6)
O15 0.133(9) 0.111(7) 0.069(5) 0.046(5) 0.023(5) 0.043(6)
O10 0.069(6) 0.054(5) 0.085(5) -0.001(4) -0.015(4) 0.000(4)
O13 0.097(7) 0.060(5) 0.074(6) 0.025(4) 0.021(5) 0.024(5)
C39 0.087(11) 0.079(8) 0.136(17) -0.025(9) -0.016(11) -0.012(7)
O12 0.101(8) 0.052(5) 0.083(5) 0.025(4) 0.018(4) 0.022(5)
C122 0.077(7) 0.094(13) 0.103(10) 0.021(9) 0.008(7) 0.020(7)
C33 0.096(8) 0.079(7) 0.049(7) 0.003(6) 0.006(6) -0.014(6)
C21 0.109(11) 0.145(15) 0.141(14) -0.010(11) 0.015(9) -0.026(11)
C29 0.113(10) 0.058(6) 0.080(10) 0.011(6) -0.008(8) 0.006(6)
C25 0.090(10) 0.079(6) 0.067(8) -0.008(5) -0.008(7) 0.032(6)
C26 0.127(13) 0.075(7) 0.071(9) -0.026(6) 0.008(9) 0.017(7)
C17 0.070(7) 0.057(6) 0.043(6) 0.003(5) -0.009(5) -0.004(5)
C119 0.061(7) 0.114(13) 0.110(13) 0.000(11) -0.039(8) 0.000(7)
C55 0.075(7) 0.078(8) 0.037(4) 0.006(4) 0.011(4) 0.028(6)
C115 0.052(7) 0.115(12) 0.078(9) -0.020(9) -0.002(6) -0.002(6)
C113 0.050(5) 0.060(7) 0.058(6) -0.001(5) -0.005(4) 0.001(5)
C145 0.140(9) 0.093(11) 0.102(11) 0.034(9) 0.024(8) 0.020(7)
O6 0.081(6) 0.086(7) 0.039(4) 0.002(4) 0.012(3) 0.023(5)
C56 0.096(12) 0.075(9) 0.075(9) 0.004(7) -0.022(8) 0.039(9)
C14 0.153(17) 0.149(16) 0.17(2) -0.028(16) 0.035(17) -0.077(15)
C137 0.147(8) 0.121(12) 0.113(11) 0.024(10) 0.034(7) 0.030(7)
C41 0.075(7) 0.082(8) 0.082(8) -0.008(7) 0.015(6) -0.014(6)
C120 0.060(8) 0.119(16) 0.18(2) -0.020(15) -0.023(10) -0.005(9)
C30 0.127(12) 0.095(10) 0.114(16) -0.010(10) 0.015(11) -0.019(8)
C18 0.077(8) 0.060(6) 0.042(6) 0.006(5) -0.007(6) -0.001(6)
C123 0.068(7) 0.084(12) 0.113(11) 0.015(9) -0.001(7) 0.014(7)
C153 0.131(18) 0.080(10) 0.104(9) -0.021(8) -0.028(10) -0.004(10)
C146 0.114(10) 0.087(11) 0.113(13) 0.034(10) 0.025(9) 0.011(9)
C156 0.21(3) 0.093(8) 0.120(15) 0.023(8) 0.008(15) 0.064(11)
C38 0.065(7) 0.069(7) 0.086(10) -0.023(7) -0.006(7) 0.003(6)
C155 0.088(10) 0.052(5) 0.077(6) 0.023(4) 0.017(5) 0.018(6)
C133 0.062(6) 0.059(7) 0.062(7) 0.010(6) 0.006(5) 0.009(5)
C19 0.091(10) 0.077(8) 0.071(9) 0.026(7) -0.006(8) -0.013(7)
C134 0.081(8) 0.067(8) 0.059(8) 0.004(6) 0.000(6) 0.019(6)
C135 0.081(8) 0.103(11) 0.066(10) 0.010(8) -0.005(7) 0.029(7)
C116 0.059(9) 0.132(15) 0.086(10) -0.029(10) -0.003(7) 0.009(9)
C51 0.102(10) 0.081(10) 0.064(7) 0.008(7) -0.024(7) 0.001(8)
B111 0.094(8) 0.087(7) 0.057(6) 0.010(5) 0.004(5) -0.007(6)
C52 0.109(12) 0.109(15) 0.092(12) 0.033(11) -0.036(10) 0.004(10)
C42 0.107(11) 0.095(10) 0.076(10) -0.012(8) 0.009(8) -0.030(9)
C20 0.125(16) 0.108(14) 0.118(15) 0.064(13) -0.022(13) -0.016(12)
C27 0.126(15) 0.081(8) 0.089(11) -0.017(7) 0.002(11) 0.019(8)
B106 0.087(8) 0.084(7) 0.063(7) 0.009(5) 0.003(5) -0.009(5)
C129 0.081(7) 0.087(10) 0.080(9) 0.010(7) -0.010(6) 0.008(6)
B104 0.095(8) 0.076(7) 0.058(6) 0.007(5) 0.006(5) -0.007(6)
C130 0.079(7) 0.121(15) 0.104(12) -0.001(11) -0.010(7) 0.016(8)
C46 0.138(17) 0.106(11) 0.096(11) 0.018(9) -0.008(10) -0.031(11)
B102 0.091(7) 0.088(7) 0.063(7) 0.007(5) 0.005(5) -0.005(6)
C101 0.122(8) 0.091(7) 0.078(6) 0.004(5) 0.004(5) -0.017(6)
C31 0.177(18) 0.087(10) 0.105(15) 0.018(9) -0.027(13) -0.024(10)
C136 0.092(11) 0.147(16) 0.119(18) -0.034(14) 0.011(10) 0.005(10)
B109 0.111(8) 0.093(7) 0.076(7) 0.007(5) 0.002(6) -0.017(6)
B105 0.107(8) 0.091(8) 0.070(7) 0.007(5) -0.003(5) -0.016(6)
C127 0.069(8) 0.119(15) 0.19(2) 0.013(15) 0.012(9) -0.010(8)
B12 0.105(8) 0.108(8) 0.113(9) 0.008(6) -0.006(6) 0.013(6)
B11 0.112(8) 0.110(8) 0.118(8) 0.013(6) -0.007(6) 0.021(6)
B107 0.102(8) 0.090(8) 0.076(7) 0.011(5) 0.006(5) -0.004(6)
C124 0.104(9) 0.129(11) 0.125(10) 0.014(8) 0.014(7) 0.008(8)
C131 0.087(9) 0.15(2) 0.127(16) 0.024(14) -0.025(9) 0.011(9)
B110 0.100(7) 0.091(8) 0.070(7) 0.011(6) -0.002(5) -0.016(6)
C28 0.19(2) 0.102(13) 0.100(14) -0.019(10) 0.022(15) -0.009(13)
C126 0.070(7) 0.092(11) 0.142(17) 0.020(10) 0.014(8) 0.000(7)
C125 0.072(7) 0.078(9) 0.154(14) 0.002(9) 0.013(7) -0.005(6)
B103 0.105(7) 0.085(8) 0.077(7) 0.009(6) 0.008(5) -0.004(6)
B7 0.109(8) 0.111(7) 0.125(8) 0.012(6) -0.003(6) 0.016(6)
C128 0.073(10) 0.15(2) 0.24(3) -0.01(2) 0.018(13) -0.002(11)
B112 0.109(8) 0.089(7) 0.075(7) 0.007(5) 0.006(6) -0.010(6)
C149 0.146(10) 0.099(12) 0.091(12) 0.022(9) 0.025(8) 0.018(8)
C40 0.107(13) 0.115(17) 0.26(4) -0.033(19) -0.057(18) -0.025(12)
C1 0.105(7) 0.101(8) 0.109(8) 0.010(6) -0.005(6) 0.016(6)
C132 0.100(12) 0.19(3) 0.18(2) 0.02(2) -0.001(13) 0.027(14)
B108 0.110(7) 0.089(6) 0.082(6) 0.004(5) 0.009(5) -0.009(5)
C141 0.185(13) 0.111(11) 0.116(13) 0.053(9) -0.004(11) 0.005(9)
B9 0.108(7) 0.119(7) 0.117(7) 0.008(5) -0.009(5) 0.007(5)
B10 0.116(8) 0.111(8) 0.117(8) 0.011(6) -0.015(6) 0.011(6)
C148 0.128(18) 0.19(3) 0.19(2) 0.07(2) 0.002(16) 0.001(17)
B2 0.113(7) 0.116(7) 0.117(7) 0.009(5) -0.005(5) 0.017(5)
C47 0.28(3) 0.143(14) 0.15(2) 0.031(13) 0.006(19) -0.095(18)
B6 0.118(7) 0.110(7) 0.116(7) 0.007(5) -0.014(5) 0.015(5)
C147 0.125(12) 0.15(2) 0.16(2) 0.038(17) 0.008(12) 0.003(12)
B5 0.115(8) 0.115(8) 0.118(8) 0.012(6) -0.016(6) 0.008(6)
C36 0.23(3) 0.090(11) 0.13(2) -0.004(11) 0.01(2) 0.019(13)
C139 0.172(12) 0.117(19) 0.169(17) -0.006(14) 0.048(11) 0.006(11)
C138 0.168(11) 0.20(3) 0.153(18) 0.06(2) 0.012(10) 0.000(12)
C32 0.19(2) 0.14(2) 0.19(3) 0.00(2) 0.001(19) -0.059(16)
B3 0.110(8) 0.107(8) 0.136(9) 0.010(6) -0.008(6) 0.011(6)
C15 0.21(3) 0.157(17) 0.21(3) -0.048(19) 0.00(3) -0.083(19)
C24 0.22(3) 0.37(5) 0.19(3) 0.02(3) 0.04(3) -0.15(3)
C23 0.23(3) 0.34(4) 0.26(4) 0.04(3) 0.01(3) -0.16(3)
C22 0.25(3) 0.36(4) 0.19(2) 0.028(19) 0.033(17) -0.17(3)
C16 0.47(10) 0.24(4) 0.21(3) -0.05(2) 0.03(3) -0.12(4)
B4 0.107(7) 0.117(8) 0.113(7) 0.002(5) -0.007(5) 0.010(6)
B8 0.113(8) 0.116(7) 0.130(8) -0.002(5) -0.011(6) 0.013(5)
C61 0.148(11) 0.103(16) 0.119(19) 0.036(14) 0.017(10) 0.011(10)
C62 0.154(12) 0.14(3) 0.18(3) 0.05(3) -0.002(13) 0.005(13)
C60 0.149(10) 0.108(14) 0.107(17) 0.040(12) 0.017(9) 0.010(9)
C61A 0.148(11) 0.103(16) 0.119(19) 0.036(14) 0.017(10) 0.011(10)
C62A 0.154(12) 0.14(3) 0.18(3) 0.05(3) -0.002(13) 0.005(13)
C60A 0.149(10) 0.108(14) 0.107(17) 0.040(12) 0.017(9) 0.010(9)
C143 0.26(2) 0.30(4) 0.25(4) 0.14(3) -0.05(2) -0.09(2)
C48 0.36(5) 0.23(3) 0.24(4) -0.01(3) 0.11(4) -0.14(3)
C144 0.26(2) 0.68(10) 0.9(2) -0.18(13) 0.01(3) -0.10(3)
C142 0.177(14) 0.23(3) 0.28(4) 0.09(2) -0.011(14) 0.006(12)
C35 0.24(2) 0.106(11) 0.19(3) 0.010(12) 0.003(19) 0.025(12)
C34 0.213(18) 0.081(8) 0.121(16) 0.005(8) -0.028(14) -0.010(8)
C43 0.115(11) 0.127(12) 0.104(11) 0.029(9) -0.027(9) -0.047(10)
C44 0.22(2) 0.18(2) 0.130(16) 0.014(14) -0.037(15) -0.109(19)
C140 0.223(15) 0.238(18) 0.238(17) 0.005(10) -0.008(9) -0.009(9)

loop_
_atom_type_symbol
_atom_type_description
_atom_type_scat_dispersion_real
_atom_type_scat_dispersion_imag
_atom_type_scat_source
C C 0.0033 0.0016 'International Tables Vol C Tables 4.2.6.8 and 6.1.1.4'
H H 0.0000 0.0000 'International Tables Vol C Tables 4.2.6.8 and 6.1.1.4'
O O 0.0106 0.0060 'International Tables Vol C Tables 4.2.6.8 and 6.1.1.4'
B B 0.0013 0.0007 'International Tables Vol C Tables 4.2.6.8 and 6.1.1.4'
Sn Sn -0.6537 1.4246 'International Tables Vol C Tables 4.2.6.8 and 6.1.1.4'

loop_
_exptl_crystal_face_index_h
_exptl_crystal_face_index_k
_exptl_crystal_face_index_l
_exptl_crystal_face_perp_dist
0 -1 0 0.180
0 1 0 0.085
0 0 -1 0.149
0 0 1 0.149
1 0 0 0.186
-1 0 0 0.105
0 1 1 0.122
0 -1 -1 0.202
1 0 1 0.192
-1 0 -1 0.124
-1 0 1 0.134
1 0 -1 0.187
-1 -1 0 0.111
1 1 0 0.133

loop_
_geom_angle_atom_site_label_1
_geom_angle_atom_site_label_2
_geom_angle_atom_site_label_3
_geom_angle
_geom_angle_site_symmetry_1
_geom_angle_site_symmetry_3
O7 Sn5 C49 115.2(5) . .
O7 Sn5 O7 72.9(3) . 2_576
C49 Sn5 O7 97.9(5) . 2_576
O7 Sn5 O8 71.8(3) . .
C49 Sn5 O8 97.5(5) . .
O7 Sn5 O8 144.8(3) 2_576 .
O7 Sn5 C45 112.8(5) . .
C49 Sn5 C45 132.0(6) . .
O7 Sn5 C45 98.2(5) 2_576 .
O8 Sn5 C45 94.6(5) . .
O1 Sn3 C33 113.0(5) . .
O1 Sn3 C29 108.0(6) . .
C33 Sn3 C29 138.4(7) . .
O1 Sn3 O5 88.5(3) . .
C33 Sn3 O5 93.5(6) . .
C29 Sn3 O5 94.1(6) . .
O1 Sn3 O3 72.1(3) . .
C33 Sn3 O3 94.4(5) . .
C29 Sn3 O3 91.7(6) . .
O5 Sn3 O3 160.6(3) . .
O7 Sn4 C41 110.9(6) . .
O7 Sn4 C37 116.3(5) . .
C41 Sn4 C37 132.8(6) . .
O7 Sn4 O6 77.6(3) . .
C41 Sn4 O6 95.3(7) . .
C37 Sn4 O6 97.0(5) . .
O7 Sn4 O8 71.7(3) . .
C41 Sn4 O8 96.1(6) . .
C37 Sn4 O8 95.9(5) . .
O6 Sn4 O8 149.3(3) . .
O9 Sn6 O11 72.2(4) . .
O9 Sn6 C117 118.0(5) . .
O11 Sn6 C117 98.0(6) . .
O9 Sn6 O10 72.4(4) . .
O11 Sn6 O10 144.5(4) . .
C117 Sn6 O10 97.6(5) . .
O9 Sn6 C113 114.8(5) . .
O11 Sn6 C113 96.7(5) . .
C117 Sn6 C113 127.2(6) . .
O10 Sn6 C113 98.8(5) . .
O1 Sn1 O3 73.2(3) . .
O1 Sn1 C17 112.9(5) . .
O3 Sn1 C17 95.7(5) . .
O1 Sn1 C13 115.5(5) . .
O3 Sn1 C13 97.1(6) . .
C17 Sn1 C13 131.7(6) . .
O1 Sn1 O2 71.8(4) . .
O3 Sn1 O2 144.9(4) . .
C17 Sn1 O2 99.8(5) . .
C13 Sn1 O2 95.7(6) . .
O1 Sn2 O4 88.8(4) . .
O1 Sn2 C21 117.0(9) . .
O4 Sn2 C21 102.2(9) . .
O1 Sn2 C25 116.2(6) . .
O4 Sn2 C25 89.5(6) . .
C21 Sn2 C25 125.6(10) . .
O1 Sn2 O2 72.4(3) . .
O4 Sn2 O2 160.6(4) . .
C21 Sn2 O2 90.8(8) . .
C25 Sn2 O2 94.6(6) . .
O9 Sn8 C129 110.3(6) . .
O9 Sn8 C133 111.2(6) . .
C129 Sn8 C133 138.5(7) . .
O9 Sn8 O13 86.9(4) . .
C129 Sn8 O13 94.3(7) . .
C133 Sn8 O13 88.7(5) . .
O9 Sn8 O11 71.5(4) . .
C129 Sn8 O11 96.2(6) . .
C133 Sn8 O11 96.0(5) . .
O13 Sn8 O11 158.2(4) . .
O9 Sn7 C125 110.9(6) . .
O9 Sn7 C121 113.6(6) . .
C125 Sn7 C121 135.4(8) . .
O9 Sn7 O12 89.0(4) . .
C125 Sn7 O12 96.2(8) . .
C121 Sn7 O12 87.7(6) . .
O9 Sn7 O10 71.8(4) . .
C125 Sn7 O10 94.8(8) . .
C121 Sn7 O10 95.9(6) . .
O12 Sn7 O10 160.3(4) . .
O15 Sn10 C149 118.0(9) . .
O15 Sn10 C145 116.2(7) . .
C149 Sn10 C145 125.6(9) . .
O15 Sn10 O15 73.0(6) . 2_665
C149 Sn10 O15 100.5(8) . 2_665
C145 Sn10 O15 99.4(9) . 2_665
O15 Sn10 O16 71.1(5) . .
C149 Sn10 O16 96.7(9) . .
C145 Sn10 O16 95.7(9) . .
O15 Sn10 O16 144.1(4) 2_665 .
O15 Sn9 C141 118.0(10) . .
O15 Sn9 O14 78.6(5) . .
C141 Sn9 O14 99.3(9) . .
O15 Sn9 O16 72.4(5) . .
C141 Sn9 O16 92.9(8) . .
O14 Sn9 O16 150.9(5) . .
O15 Sn9 C137 108.4(10) . .
C141 Sn9 C137 132.9(12) . .
O14 Sn9 C137 97.0(8) . .
O16 Sn9 C137 93.7(8) . .
Sn2 O1 Sn3 137.3(4) . .
Sn2 O1 Sn1 111.6(4) . .
Sn3 O1 Sn1 110.6(4) . .
Sn4 O7 Sn5 115.0(4) . .
Sn4 O7 Sn5 137.9(4) . 2_576
Sn5 O7 Sn5 107.1(3) . 2_576
C55 O5 Sn3 137.0(8) . .
Sn8 O9 Sn7 136.0(5) . .
Sn8 O9 Sn6 112.2(4) . .
Sn7 O9 Sn6 111.8(5) . .
C118 C117 Sn6 115.8(10) . .
C118 C117 117A 108.7 . .
Sn6 C117 117A 108.7 . .
C118 C117 117B 108.1 . .
Sn6 C117 117B 107.7 . .
117A C117 117B 107.5 . .
C50 C49 Sn5 119.0(10) . .
C50 C49 H49A 106.5 . .
Sn5 C49 H49A 107.0 . .
C50 C49 H49B 108.3 . .
Sn5 C49 H49B 108.5 . .
H49A C49 H49B 107.0 . .
C155 O14 Sn9 119.4(11) . .
C56 O8 Sn5 128.1(10) . .
C56 O8 Sn4 128.0(10) . .
Sn5 O8 Sn4 101.4(3) . .
C54 O3 Sn1 128.5(9) . .
C54 O3 Sn3 127.8(9) . .
Sn1 O3 Sn3 103.6(4) . .
C53 O2 Sn1 128.2(10) . .
C53 O2 Sn2 127.3(10) . .
Sn1 O2 Sn2 104.1(4) . .
C154 O11 Sn6 126.4(10) . .
C154 O11 Sn8 130.4(10) . .
Sn6 O11 Sn8 103.1(4) . .
C122 C121 Sn7 125.1(13) . .
C122 C121 121A 106.1 . .
Sn7 C121 121A 105.3 . .
C122 C121 121B 105.0 . .
Sn7 C121 121B 107.5 . .
121A C121 121B 106.5 . .
C115 C114 C113 111.8(14) . .
C115 C114 114A 109.6 . .
C113 C114 114A 109.1 . .
C115 C114 114B 109.3 . .
C113 C114 114B 109.1 . .
114A C114 114B 108.0 . .
C55 O4 Sn2 137.4(10) . .
C14 C13 Sn1 117.3(16) . .
C14 C13 H13A 106.8 . .
Sn1 C13 H13A 108.6 . .
C14 C13 H13B 107.4 . .
Sn1 C13 H13B 108.9 . .
H13A C13 H13B 107.6 . .
O2 C53 H53A 109.6 . .
O2 C53 H53B 108.5 . .
H53A C53 H53B 109.5 . .
O2 C53 H53C 110.3 . .
H53A C53 H53C 109.5 . .
H53B C53 H53C 109.5 . .
C117 C118 C119 112.4(15) . .
C117 C118 118A 109.3 . .
C119 C118 118A 109.4 . .
C117 C118 118B 109.9 . .
C119 C118 118B 107.5 . .
118A C118 118B 108.1 . .
C38 C37 Sn4 116.1(10) . .
C38 C37 H37A 108.5 . .
Sn4 C37 H37A 109.2 . .
C38 C37 H37B 107.7 . .
Sn4 C37 H37B 107.6 . .
H37A C37 H37B 107.4 . .
C156 O16 Sn9 135.7(17) . .
C156 O16 Sn10 122.4(15) . .
Sn9 O16 Sn10 100.8(5) . .
O3 C54 H54A 108.7 . .
O3 C54 H54B 110.0 . .
H54A C54 H54B 109.5 . .
O3 C54 H54C 109.7 . .
H54A C54 H54C 109.5 . .
H54B C54 H54C 109.5 . .
C46 C45 Sn5 111.5(11) . .
C46 C45 H45A 109.5 . .
Sn5 C45 H45A 108.5 . .
C46 C45 H45B 109.7 . .
Sn5 C45 H45B 109.3 . .
H45A C45 H45B 108.3 . .
C51 C50 C49 113.5(14) . .
C51 C50 H50A 108.0 . .
C49 C50 H50A 109.0 . .
C51 C50 H50B 110.1 . .
C49 C50 H50B 108.7 . .
H50A C50 H50B 107.4 . .
O11 C154 154A 108.7 . .
O11 C154 154B 111.0 . .
154A C154 154B 109.5 . .
O11 C154 154C 108.7 . .
154A C154 154C 109.5 . .
154B C154 154C 109.5 . .
Sn9 O15 Sn10 115.7(7) . .
Sn9 O15 Sn10 137.3(6) . 2_665
Sn10 O15 Sn10 107.0(6) . 2_665
C153 O10 Sn6 128.9(12) . .
C153 O10 Sn7 126.6(12) . .
Sn6 O10 Sn7 103.1(5) . .
C155 O13 Sn8 130.4(11) . .
C38 C39 C40 116.6(17) . .
C38 C39 H39A 108.0 . .
C40 C39 H39A 105.7 . .
C38 C39 H39B 108.6 . .
C40 C39 H39B 110.2 . .
H39A C39 H39B 107.3 . .
C155 O12 Sn7 133.5(10) . .
C121 C122 C123 119.0(18) . .
C121 C122 122A 106.6 . .
C123 C122 122A 107.5 . .
C121 C122 122B 107.4 . .
C123 C122 122B 108.6 . .
122A C122 122B 107.2 . .
C34 C33 Sn3 117.2(17) . .
C34 C33 H33A 110.9 . .
Sn3 C33 H33A 110.8 . .
C34 C33 H33B 98.2 . .
Sn3 C33 H33B 110.3 . .
H33A C33 H33B 108.5 . .
C22 C21 Sn2 121(2) . .
C22 C21 H21A 123.7 . .
Sn2 C21 H21A 108.4 . .
C22 C21 H21B 92.0 . .
Sn2 C21 H21B 99.0 . .
H21A C21 H21B 105.0 . .
C30 C29 Sn3 121.5(16) . .
C30 C29 H29A 105.6 . .
Sn3 C29 H29A 105.8 . .
C30 C29 H29B 108.9 . .
Sn3 C29 H29B 107.5 . .
H29A C29 H29B 106.6 . .
C26 C25 Sn2 118.0(12) . .
C26 C25 H25A 108.6 . .
Sn2 C25 H25A 108.8 . .
C26 C25 H25B 106.4 . .
Sn2 C25 H25B 107.5 . .
H25A C25 H25B 107.1 . .
C25 C26 C27 116.8(16) . .
C25 C26 H26A 106.9 . .
C27 C26 H26A 108.6 . .
C25 C26 H26B 109.1 . .
C27 C26 H26B 107.5 . .
H26A C26 H26B 107.5 . .
C18 C17 Sn1 118.6(10) . .
C18 C17 H17A 107.8 . .
Sn1 C17 H17A 107.6 . .
C18 C17 H17B 107.5 . .
Sn1 C17 H17B 107.8 . .
H17A C17 H17B 107.1 . .
C118 C119 C120 113.4(18) . .
C118 C119 119A 109.4 . .
C120 C119 119A 111.0 . .
C118 C119 119B 107.5 . .
C120 C119 119B 107.2 . .
119A C119 119B 108.1 . .
O5 C55 O4 124.7(12) . .
O5 C55 O6 120.6(13) . .
O4 C55 O6 114.6(13) . .
C114 C115 C116 113.0(16) . .
C114 C115 115A 109.3 . .
C116 C115 115A 110.6 . .
C114 C115 115B 109.0 . .
C116 C115 115B 106.9 . .
115A C115 115B 107.8 . .
C114 C113 Sn6 115.7(10) . .
C114 C113 113A 108.2 . .
Sn6 C113 113A 108.3 . .
C114 C113 113B 108.2 . .
Sn6 C113 113B 108.7 . .
113A C113 113B 107.5 . .
C146 C145 Sn10 113.7(14) . .
C146 C145 145A 111.3 . .
Sn10 C145 145A 107.0 . .
C146 C145 145B 109.5 . .
Sn10 C145 145B 108.0 . .
145A C145 145B 107.1 . .
C55 O6 Sn4 123.7(9) . .
O8 C56 H56A 109.1 . .
O8 C56 H56B 109.8 . .
H56A C56 H56B 109.5 . .
O8 C56 H56C 109.5 . .
H56A C56 H56C 109.5 . .
H56B C56 H56C 109.5 . .
C13 C14 C15 117(3) . .
C13 C14 H14A 109.3 . .
C15 C14 H14A 109.7 . .
C13 C14 H14B 108.4 . .
C15 C14 H14B 103.8 . .
H14A C14 H14B 108.5 . .
C138 C137 Sn9 121(2) . .
C138 C137 137A 107.4 . .
Sn9 C137 137A 107.3 . .
C138 C137 137B 106.6 . .
Sn9 C137 137B 106.5 . .
137A C137 137B 106.9 . .
C42 C41 Sn4 117.5(13) . .
C42 C41 H41A 106.6 . .
Sn4 C41 H41A 107.0 . .
C42 C41 H41B 109.9 . .
Sn4 C41 H41B 108.4 . .
H41A C41 H41B 106.8 . .
C119 C120 120A 111.1 . .
C119 C120 120B 106.3 . .
120A C120 120B 109.5 . .
C119 C120 120C 111.0 . .
120A C120 120C 109.5 . .
120B C120 120C 109.5 . .
C29 C30 C31 119(2) . .
C29 C30 H30A 109.0 . .
C31 C30 H30A 108.0 . .
C29 C30 H30B 105.5 . .
C31 C30 H30B 108.4 . .
H30A C30 H30B 106.7 . .
C19 C18 C17 113.4(14) . .
C19 C18 H18A 108.6 . .
C17 C18 H18A 109.2 . .
C19 C18 H18B 108.9 . .
C17 C18 H18B 108.9 . .
H18A C18 H18B 107.8 . .
C124 C123 C122 118(2) . .
C124 C123 123A 105.1 . .
C122 C123 123A 108.4 . .
C124 C123 123B 110.3 . .
C122 C123 123B 107.3 . .
123A C123 123B 107.0 . .
O10 C153 153A 110.7 . .
O10 C153 153B 109.2 . .
153A C153 153B 109.5 . .
O10 C153 153C 108.6 . .
153A C153 153C 109.5 . .
153B C153 153C 109.5 . .
C147 C146 C145 111(2) . .
C147 C146 146A 112.7 . .
C145 C146 146A 110.4 . .
C147 C146 146B 107.4 . .
C145 C146 146B 108.2 . .
146A C146 146B 106.5 . .
O16 C156 156A 109.1 . .
O16 C156 156B 108.6 . .
156A C156 156B 109.5 . .
O16 C156 156C 110.7 . .
156A C156 156C 109.4 . .
156B C156 156C 109.5 . .
C37 C38 C39 114.0(13) . .
C37 C38 H38A 108.2 . .
C39 C38 H38A 108.7 . .
C37 C38 H38B 109.0 . .
C39 C38 H38B 109.3 . .
H38A C38 H38B 107.6 . .
O13 C155 O14 120.1(16) . .
O13 C155 O12 122.1(16) . .
O14 C155 O12 117.6(13) . .
C134 C133 Sn8 118.4(11) . .
C134 C133 133A 108.0 . .
Sn8 C133 133A 108.3 . .
C134 C133 133B 107.1 . .
Sn8 C133 133B 107.4 . .
133A C133 133B 107.2 . .
C18 C19 C20 112.6(16) . .
C18 C19 H19A 109.0 . .
C20 C19 H19A 109.5 . .
C18 C19 H19B 108.6 . .
C20 C19 H19B 109.2 . .
H19A C19 H19B 107.9 . .
C135 C134 C133 114.5(14) . .
C135 C134 134A 107.1 . .
C133 C134 134A 109.4 . .
C135 C134 134B 109.4 . .
C133 C134 134B 108.3 . .
134A C134 134B 107.9 . .
C136 C135 C134 115.1(19) . .
C136 C135 135A 110.2 . .
C134 C135 135A 110.3 . .
C136 C135 135B 106.8 . .
C134 C135 135B 106.5 . .
135A C135 135B 107.6 . .
C115 C116 116A 107.0 . .
C115 C116 116B 110.0 . .
116A C116 116B 109.5 . .
C115 C116 116C 111.4 . .
116A C116 116C 109.5 . .
116B C116 116C 109.5 . .
C50 C51 C52 112.0(17) . .
C50 C51 H51A 110.4 . .
C52 C51 H51A 109.9 . .
C50 C51 H51B 108.3 . .
C52 C51 H51B 108.7 . .
H51A C51 H51B 107.5 . .
B112 B111 B110 64.5(15) . .
B112 B111 B107 58.2(15) . .
B110 B111 B107 109.5(18) . .
B112 B111 B106 109.8(16) . .
B110 B111 B106 59.2(13) . .
B107 B111 B106 106.8(15) . .
B112 B111 B102 107.3(17) . .
B110 B111 B102 105.6(15) . .
B107 B111 B102 61.0(13) . .
B106 B111 B102 56.8(12) . .
B112 B111 H111 119.6 . .
B110 B111 H111 120.1 . .
B107 B111 H111 122.0 . .
B106 B111 H111 123.1 . .
B102 B111 H111 124.5 . .
C51 C52 H52A 109.2 . .
C51 C52 H52B 108.4 . .
H52A C52 H52B 109.5 . .
C51 C52 H52C 110.9 . .
H52A C52 H52C 109.5 . .
H52B C52 H52C 109.5 . .
C41 C42 C43 116.0(19) . .
C41 C42 H42A 110.2 . .
C43 C42 H42A 109.1 . .
C41 C42 H42B 106.9 . .
C43 C42 H42B 107.3 . .
H42A C42 H42B 107.0 . .
C19 C20 H20A 109.7 . .
C19 C20 H20B 109.6 . .
H20A C20 H20B 109.5 . .
C19 C20 H20C 109.1 . .
H20A C20 H20C 109.5 . .
H20B C20 H20C 109.5 . .
C26 C27 C28 115.0(19) . .
C26 C27 H27A 109.1 . .
C28 C27 H27A 108.3 . .
C26 C27 H27B 108.0 . .
C28 C27 H27B 108.4 . .
H27A C27 H27B 107.7 . .
B102 B106 B110 109.5(18) . .
B102 B106 B104 63.1(13) . .
B110 B106 B104 107.3(17) . .
B102 B106 B105 110.9(18) . .
B110 B106 B105 59.1(13) . .
B104 B106 B105 59.6(14) . .
B102 B106 B111 62.5(13) . .
B110 B106 B111 58.4(13) . .
B104 B106 B111 111.0(17) . .
B105 B106 B111 107.2(17) . .
B102 B106 H106 119.0 . .
B110 B106 H106 122.6 . .
B104 B106 H106 120.5 . .
B105 B106 H106 121.5 . .
B111 B106 H106 121.4 . .
C130 C129 Sn8 113.1(13) . .
C130 C129 129A 109.3 . .
Sn8 C129 129A 109.9 . .
C130 C129 129B 108.1 . .
Sn8 C129 129B 108.7 . .
129A C129 129B 107.6 . .
C101 B104 B106 106.6(16) . .
C101 B104 B105 59.8(14) . .
B106 B104 B105 61.1(13) . .
C101 B104 B103 62.2(14) . .
B106 B104 B103 105.5(15) . .
B105 B104 B103 110.6(17) . .
C101 B104 B102 106.6(15) . .
B106 B104 B102 57.6(12) . .
B105 B104 B102 107.8(15) . .
B103 B104 B102 58.2(13) . .
C101 B104 H101 121.3 . .
B106 B104 H101 124.0 . .
B105 B104 H101 120.0 . .
B103 B104 H101 121.0 . .
B102 B104 H101 124.1 . .
C131 C130 C129 117.1(17) . .
C131 C130 130A 105.4 . .
C129 C130 130A 109.8 . .
C131 C130 130B 107.5 . .
C129 C130 130B 108.7 . .
130A C130 130B 107.9 . .
C47 C46 C45 114(2) . .
C47 C46 H46A 107.9 . .
C45 C46 H46A 110.3 . .
C47 C46 H46B 105.2 . .
C45 C46 H46B 110.2 . .
H46A C46 H46B 108.7 . .
B106 B102 B103 108.0(18) . .
B106 B102 B104 59.3(12) . .
B103 B102 B104 59.5(13) . .
B106 B102 B107 107.3(18) . .
B103 B102 B107 61.5(13) . .
B104 B102 B107 107.5(17) . .
B106 B102 B111 60.7(12) . .
B103 B102 B111 107.4(18) . .
B104 B102 B111 106.7(16) . .
B107 B102 B111 57.8(13) . .
B106 B102 H102 121.2 . .
B103 B102 H102 121.3 . .
B104 B102 H102 122.0 . .
B107 B102 H102 122.8 . .
B111 B102 H102 123.1 . .
B109 C101 B104 108.8(18) . .
B109 C101 B105 60.9(15) . .
B104 C101 B105 61.1(14) . .
B109 C101 B108 60.4(15) . .
B104 C101 B108 112.5(17) . .
B105 C101 B108 112.4(17) . .
B109 C101 B103 108.4(17) . .
B104 C101 B103 60.2(13) . .
B105 C101 B103 110.0(17) . .
B108 C101 B103 62.6(14) . .
B109 C101 H104 122.2 . .
B104 C101 H104 120.4 . .
B105 C101 H104 119.6 . .
B108 C101 H104 118.2 . .
B103 C101 H104 121.0 . .
C32 C31 C30 112(3) . .
C32 C31 H31A 112.0 . .
C30 C31 H31A 109.5 . .
C32 C31 H31B 106.8 . .
C30 C31 H31B 108.8 . .
H31A C31 H31B 107.2 . .
C135 C136 136A 110.6 . .
C135 C136 136B 109.8 . .
136A C136 136B 109.5 . .
C135 C136 136C 108.0 . .
136A C136 136C 109.5 . .
136B C136 136C 109.5 . .
C101 B109 B105 62.5(15) . .
C101 B109 B110 111(2) . .
B105 B109 B110 61.0(14) . .
C101 B109 B108 63.8(15) . .
B105 B109 B108 117(2) . .
B110 B109 B108 114(2) . .
C101 B109 B112 112(2) . .
B105 B109 B112 114(2) . .
B110 B109 B112 63.1(15) . .
B108 B109 B112 60.7(15) . .
C101 B109 H109 120.5 . .
B105 B109 H109 115.9 . .
B110 B109 H109 117.2 . .
B108 B109 H109 119.0 . .
B112 B109 H109 119.8 . .
B109 B105 C101 56.6(14) . .
B109 B105 B110 59.7(14) . .
C101 B105 B110 105.5(18) . .
B109 B105 B104 103.8(19) . .
C101 B105 B104 59.1(14) . .
B110 B105 B104 107.2(17) . .
B109 B105 B106 104.0(17) . .
C101 B105 B106 104.6(18) . .
B110 B105 B106 59.2(13) . .
B104 B105 B106 59.3(13) . .
B109 B105 H105 125.7 . .
C101 B105 H105 125.8 . .
B110 B105 H105 120.7 . .
B104 B105 H105 122.9 . .
B106 B105 H105 122.2 . .
C128 C127 C126 111(2) . .
C128 C127 127A 108.5 . .
C126 C127 127A 108.8 . .
C128 C127 127B 109.8 . .
C126 C127 127B 110.5 . .
127A C127 127B 108.3 . .
B9 B12 B8 68(2) . .
B9 B12 B10 54.3(18) . .
B8 B12 B10 110(2) . .
B9 B12 B11 100(2) . .
B8 B12 B11 101(2) . .
B10 B12 B11 59.0(18) . .
B9 B12 B7 107(2) . .
B8 B12 B7 59.7(19) . .
B10 B12 B7 100(2) . .
B11 B12 B7 50.5(17) . .
B9 B12 H12 123.8 . .
B8 B12 H12 118.1 . .
B10 B12 H12 126.0 . .
B11 B12 H12 128.4 . .
B7 B12 H12 124.3 . .
B7 B11 B2 66(2) . .
B7 B11 B10 115(3) . .
B2 B11 B10 105(2) . .
B7 B11 B6 108(3) . .
B2 B11 B6 52.7(17) . .
B10 B11 B6 58.8(18) . .
B7 B11 B12 68(2) . .
B2 B11 B12 115(3) . .
B10 B11 B12 60.1(18) . .
B6 B11 B12 107(2) . .
B7 B11 H11 118.0 . .
B2 B11 H11 120.9 . .
B10 B11 H11 119.7 . .
B6 B11 H11 123.4 . .
B12 B11 H11 119.6 . .
B112 B107 B111 58.6(15) . .
B112 B107 B108 60.5(15) . .
B111 B107 B108 107.3(19) . .
B112 B107 B102 107.8(19) . .
B111 B107 B102 61.2(13) . .
B108 B107 B102 107.3(17) . .
B112 B107 B103 108.9(19) . .
B111 B107 B103 106.7(17) . .
B108 B107 B103 61.6(14) . .
B102 B107 B103 57.2(13) . .
B112 B107 H107 121.3 . .
B111 B107 H107 122.1 . .
B108 B107 H107 121.4 . .
B102 B107 H107 122.5 . .
B103 B107 H107 122.4 . .
C123 C124 124A 110.4 . .
C123 C124 124B 111.0 . .
124A C124 124B 109.5 . .
C123 C124 124C 107.0 . .
124A C124 124C 109.5 . .
124B C124 124C 109.4 . .
C130 C131 C132 109.8(19) . .
C130 C131 131A 109.0 . .
C132 C131 131A 112.1 . .
C130 C131 131B 107.0 . .
C132 C131 131B 110.0 . .
131A C131 131B 108.8 . .
B109 B110 B111 105(2) . .
B109 B110 B105 59.3(14) . .
B111 B110 B105 112.6(19) . .
B109 B110 B106 105.6(18) . .
B111 B110 B106 62.4(13) . .
B105 B110 B106 61.7(13) . .
B109 B110 B112 59.7(15) . .
B111 B110 B112 56.7(14) . .
B105 B110 B112 109.4(19) . .
B106 B110 B112 106.3(18) . .
B109 B110 H110 123.4 . .
B111 B110 H110 121.4 . .
B105 B110 H110 119.0 . .
B106 B110 H110 122.7 . .
B112 B110 H110 122.5 . .
C27 C28 H28A 109.4 . .
C27 C28 H28B 109.4 . .
H28A C28 H28B 109.5 . .
C27 C28 H28C 109.6 . .
H28A C28 H28C 109.5 . .
H28B C28 H28C 109.5 . .
C125 C126 C127 111(2) . .
C125 C126 126A 110.9 . .
C127 C126 126A 109.9 . .
C125 C126 126B 108.7 . .
C127 C126 126B 108.3 . .
126A C126 126B 107.9 . .
C126 C125 Sn7 115.6(16) . .
C126 C125 125A 107.5 . .
Sn7 C125 125A 108.0 . .
C126 C125 125B 109.9 . .
Sn7 C125 125B 108.1 . .
125A C125 125B 107.3 . .
B102 B103 B104 62.3(13) . .
B102 B103 C101 106.3(18) . .
B104 B103 C101 57.6(13) . .
B102 B103 B107 61.4(13) . .
B104 B103 B107 109.5(18) . .
C101 B103 B107 104.0(18) . .
B102 B103 B108 108.2(18) . .
B104 B103 B108 106.3(19) . .
C101 B103 B108 57.9(14) . .
B107 B103 B108 58.7(14) . .
B102 B103 H103 120.7 . .
B104 B103 H103 121.2 . .
C101 B103 H103 125.0 . .
B107 B103 H103 122.3 . .
B108 B103 H103 122.8 . .
B11 B7 B2 61(2) . .
B11 B7 B8 107(3) . .
B2 B7 B8 107(2) . .
B11 B7 B3 109(2) . .
B2 B7 B3 59.4(18) . .
B8 B7 B3 61.0(18) . .
B11 B7 B12 62(2) . .
B2 B7 B12 108(2) . .
B8 B7 B12 56.0(18) . .
B3 B7 B12 106(2) . .
B11 B7 H7 120.0 . .
B2 B7 H7 121.9 . .
B8 B7 H7 123.2 . .
B3 B7 H7 121.6 . .
B12 B7 H7 123.3 . .
C127 C128 128A 109.0 . .
C127 C128 128B 109.4 . .
128A C128 128B 109.5 . .
C127 C128 128C 110.0 . .
128A C128 128C 109.5 . .
128B C128 128C 109.5 . .
B107 B112 B111 63.2(16) . .
B107 B112 B108 63.3(16) . .
B111 B112 B108 113.1(19) . .
B107 B112 B109 107.2(18) . .
B111 B112 B109 105.0(17) . .
B108 B112 B109 58.4(15) . .
B107 B112 B110 109.0(18) . .
B111 B112 B110 58.8(14) . .
B108 B112 B110 107.1(17) . .
B109 B112 B110 57.2(14) . .
B107 B112 H112 117.8 . .
B111 B112 H112 121.4 . .
B108 B112 H112 117.5 . .
B109 B112 H112 125.6 . .
B110 B112 H112 125.6 . .
C60 C149 Sn10 137(3) . .
C60A C149 Sn10 105.7(16) . .
C60 C149 H14C 102.8 . .
Sn10 C149 H14C 102.8 . .
C60 C149 H14D 102.8 . .
Sn10 C149 H14D 102.8 . .
H14C C149 H14D 105.0 . .
C39 C40 H40A 111.0 . .
C39 C40 H40B 108.6 . .
H40A C40 H40B 109.5 . .
C39 C40 H40C 108.8 . .
H40A C40 H40C 109.5 . .
H40B C40 H40C 109.5 . .
B3 C1 B4 73.9(19) . .
B3 C1 B5 113(2) . .
B4 C1 B5 58.2(18) . .
B3 C1 B2 62.3(18) . .
B4 C1 B2 116(2) . .
B5 C1 B2 98(2) . .
B3 C1 B6 103(2) . .
B4 C1 B6 102(2) . .
B5 C1 B6 53.2(17) . .
B2 C1 B6 51.0(16) . .
B3 C1 H1 114.8 . .
B4 C1 H1 118.8 . .
B5 C1 H1 128.0 . .
B2 C1 H1 121.2 . .
B6 C1 H1 129.9 . .
C131 C132 132A 110.5 . .
C131 C132 132B 106.3 . .
132A C132 132B 109.5 . .
C131 C132 132C 111.6 . .
132A C132 132C 109.5 . .
132B C132 132C 109.5 . .
B109 B108 B112 61.0(15) . .
B109 B108 C101 55.8(14) . .
B112 B108 C101 105.4(19) . .
B109 B108 B107 103.7(19) . .
B112 B108 B107 56.2(15) . .
C101 B108 B107 106.1(18) . .
B109 B108 B103 102.4(18) . .
B112 B108 B103 104.0(18) . .
C101 B108 B103 59.5(13) . .
B107 B108 B103 59.7(14) . .
B109 B108 H108 124.9 . .
B112 B108 H108 123.4 . .
C101 B108 H108 123.2 . .
B107 B108 H108 123.7 . .
B103 B108 H108 123.9 . .
C142 C141 Sn9 123(3) . .
C142 C141 H14E 106.5 . .
Sn9 C141 H14E 106.5 . .
C142 C141 H14F 106.5 . .
Sn9 C141 H14F 106.5 . .
H14E C141 H14F 106.5 . .
B10 B9 B5 64(2) . .
B10 B9 B12 65(2) . .
B5 B9 B12 116(3) . .
B10 B9 B4 114(3) . .
B5 B9 B4 58.4(19) . .
B12 B9 B4 117(3) . .
B10 B9 B8 109(3) . .
B5 B9 B8 109(2) . .
B12 B9 B8 56.5(18) . .
B4 B9 B8 67.1(19) . .
B10 B9 H9 118.0 . .
B5 B9 H9 120.0 . .
B12 B9 H9 116.8 . .
B4 B9 H9 115.9 . .
B8 B9 H9 122.5 . .
B9 B10 B6 104(3) . .
B9 B10 B5 61(2) . .
B6 B10 B5 54.8(18) . .
B9 B10 B11 107(3) . .
B6 B10 B11 60.9(18) . .
B5 B10 B11 105(3) . .
B9 B10 B12 60(2) . .
B6 B10 B12 109(3) . .
B5 B10 B12 110(3) . .
B11 B10 B12 60.9(18) . .
B9 B10 H10 117.9 . .
B6 B10 H10 128.7 . .
B5 B10 H10 122.4 . .
B11 B10 H10 125.7 . .
B12 B10 H10 116.9 . .
C147 C148 148A 107.2 . .
C147 C148 148B 114.0 . .
148A C148 148B 109.5 . .
C147 C148 148C 107.2 . .
148A C148 148C 109.5 . .
148B C148 148C 109.5 . .
B6 B2 B11 65(2) . .
B6 B2 C1 65.5(19) . .
B11 B2 C1 113(2) . .
B6 B2 B7 108(3) . .
B11 B2 B7 53.1(18) . .
C1 B2 B7 107(2) . .
B6 B2 B3 109(3) . .
B11 B2 B3 105(2) . .
C1 B2 B3 56.0(17) . .
B7 B2 B3 61.3(19) . .
B6 B2 H2 117.3 . .
B11 B2 H2 121.7 . .
C1 B2 H2 119.5 . .
B7 B2 H2 124.7 . .
B3 B2 H2 124.0 . .
B6 B2 H2 117.9 . .
B11 B2 H2 121.9 . .
C1 B2 H2 119.6 . .
B7 B2 H2 124.3 . .
B3 B2 H2 123.5 . .
H2 B2 H2 0.6 . .
C48 C47 C46 112(3) . .
C48 C47 H47A 109.3 . .
C46 C47 H47A 109.3 . .
C48 C47 H47B 109.3 . .
C46 C47 H47B 109.3 . .
H47A C47 H47B 108.0 . .
B2 B6 B5 116(3) . .
B2 B6 B10 114(3) . .
B5 B6 B10 63(2) . .
B2 B6 B11 62(2) . .
B5 B6 B11 111(3) . .
B10 B6 B11 60.3(18) . .
B2 B6 C1 64(2) . .
B5 B6 C1 61.2(19) . .
B10 B6 C1 111(2) . .
B11 B6 C1 110(2) . .
B2 B6 H6 116.0 . .
B5 B6 H6 118.0 . .
B10 B6 H6 119.2 . .
B11 B6 H6 121.5 . .
C1 B6 H6 120.6 . .
C148 C147 C146 115(3) . .
C148 C147 147A 108.0 . .
C146 C147 147A 114.2 . .
C148 C147 147B 105.0 . .
C146 C147 147B 106.8 . .
147A C147 147B 106.9 . .
B6 B5 B4 113(3) . .
B6 B5 B9 106(2) . .
B4 B5 B9 62(2) . .
B6 B5 B10 63(2) . .
B4 B5 B10 111(3) . .
B9 B5 B10 55.5(18) . .
B6 B5 C1 66(2) . .
B4 B5 C1 59.0(18) . .
B9 B5 C1 107(2) . .
B10 B5 C1 114(2) . .
B6 B5 H5 118.7 . .
B4 B5 H5 119.2 . .
B9 B5 H5 125.5 . .
B10 B5 H5 120.0 . .
C1 B5 H5 118.8 . .
C35 C36 H36A 130.6 . .
C35 C36 H36B 104.8 . .
H36A C36 H36B 109.5 . .
C35 C36 H36C 90.7 . .
H36A C36 H36C 109.5 . .
H36B C36 H36C 109.5 . .
C138 C139 C140 109(3) . .
C138 C139 H13C 109.9 . .
C140 C139 H13C 109.9 . .
C138 C139 H13D 109.9 . .
C140 C139 H13D 109.9 . .
H13C C139 H13D 108.3 . .
C139 C138 C137 112(3) . .
C139 C138 H13E 109.3 . .
C137 C138 H13E 109.3 . .
C139 C138 H13F 109.3 . .
C137 C138 H13F 109.3 . .
H13E C138 H13F 107.9 . .
C1 B3 B2 61.7(18) . .
C1 B3 B7 110(3) . .
B2 B3 B7 59.3(18) . .
C1 B3 B8 108(2) . .
B2 B3 B8 105(2) . .
B7 B3 B8 58.7(18) . .
C1 B3 B4 53.1(16) . .
B2 B3 B4 100(2) . .
B7 B3 B4 106(2) . .
B8 B3 B4 63.1(18) . .
C1 B3 H3 121.7 . .
B2 B3 H3 124.6 . .
B7 B3 H3 121.2 . .
B8 B3 H3 121.0 . .
B4 B3 H3 125.9 . .
C16 C15 C14 101(4) . .
C16 C15 H15A 111.7 . .
C14 C15 H15A 111.7 . .
C16 C15 H15B 111.7 . .
C14 C15 H15B 111.7 . .
H15A C15 H15B 109.4 . .
C23 C24 H24A 109.5 . .
C23 C24 H24B 109.5 . .
H24A C24 H24B 109.5 . .
C23 C24 H24C 109.5 . .
H24A C24 H24C 109.5 . .
H24B C24 H24C 109.5 . .
C24 C23 C22 113.6(16) . .
C24 C23 H23A 108.9 . .
C22 C23 H23A 108.9 . .
C24 C23 H23B 108.9 . .
C22 C23 H23B 108.9 . .
H23A C23 H23B 107.7 . .
C21 C22 C23 109(3) . .
C21 C22 H22A 109.9 . .
C23 C22 H22A 109.9 . .
C21 C22 H22B 109.9 . .
C23 C22 H22B 109.9 . .
H22A C22 H22B 108.3 . .
C15 C16 H16A 109.5 . .
C15 C16 H16B 109.5 . .
H16A C16 H16B 109.5 . .
C15 C16 H16C 109.5 . .
H16A C16 H16C 109.5 . .
H16B C16 H16C 109.5 . .
B5 B4 C1 62.7(19) . .
B5 B4 B9 59.3(19) . .
C1 B4 B9 108(2) . .
B5 B4 B3 101(2) . .
C1 B4 B3 52.9(16) . .
B9 B4 B3 102(2) . .
B5 B4 B8 105(2) . .
C1 B4 B8 100(2) . .
B9 B4 B8 61.0(18) . .
B3 B4 B8 54.1(15) . .
B5 B4 H4 122.3 . .
C1 B4 H4 124.0 . .
B9 B4 H4 121.7 . .
B3 B4 H4 129.4 . .
B8 B4 H4 125.3 . .
B12 B8 B7 64(2) . .
B12 B8 B3 112(3) . .
B7 B8 B3 60.3(18) . .
B12 B8 B9 55.2(18) . .
B7 B8 B9 101(2) . .
B3 B8 B9 101(2) . .
B12 B8 B4 102(2) . .
B7 B8 B4 107(2) . .
B3 B8 B4 62.8(17) . .
B9 B8 B4 51.9(16) . .
B12 B8 H8 121.0 . .
B7 B8 H8 121.4 . .
B3 B8 H8 120.1 . .
B9 B8 H8 130.5 . .
B4 B8 H8 124.7 . .
C60 C61 C62 142(8) . .
C60 C61 H61A 101.6 . .
C62 C61 H61A 101.6 . .
C60 C61 H61B 101.6 . .
C62 C61 H61B 101.6 . .
H61A C61 H61B 104.6 . .
C61 C62 H62A 109.5 . .
C61 C62 H62B 109.5 . .
H62A C62 H62B 109.5 . .
C61 C62 H62C 109.5 . .
H62A C62 H62C 109.5 . .
H62B C62 H62C 109.5 . .
C61 C60 C149 118(5) . .
C61 C60 H60A 107.7 . .
C149 C60 H60A 107.7 . .
C61 C60 H60B 107.7 . .
C149 C60 H60B 107.7 . .
H60A C60 H60B 107.1 . .
C62A C61A C60A 117(3) . .
C62A C61A H61C 108.1 . .
C60A C61A H61C 108.1 . .
C62A C61A H61D 108.1 . .
C60A C61A H61D 108.1 . .
H61C C61A H61D 107.3 . .
C61A C62A H62D 109.5 . .
C61A C62A H62E 109.5 . .
H62D C62A H62E 109.5 . .
C61A C62A H62F 109.5 . .
H62D C62A H62F 109.5 . .
H62E C62A H62F 109.5 . .
C149 C60A C61A 115(3) . .
C149 C60A H60C 108.5 . .
C61A C60A H60C 108.5 . .
C149 C60A H60D 108.5 . .
C61A C60A H60D 108.5 . .
H60C C60A H60D 107.5 . .
C144 C143 C142 115.0(16) . .
C144 C143 H14J 108.5 . .
C142 C143 H14J 108.5 . .
C144 C143 H14K 108.5 . .
C142 C143 H14K 108.5 . .
H14J C143 H14K 107.5 . .
C47 C48 H48A 109.5 . .
C47 C48 H48B 109.5 . .
H48A C48 H48B 109.5 . .
C47 C48 H48C 109.5 . .
H48A C48 H48C 109.5 . .
H48B C48 H48C 109.5 . .
C143 C144 H14L 109.5 . .
C143 C144 H14M 109.5 . .
H14L C144 H14M 109.5 . .
C143 C144 H14N 109.5 . .
H14L C144 H14N 109.5 . .
H14M C144 H14N 109.5 . .
C141 C142 C143 119(4) . .
C141 C142 H14O 107.7 . .
C143 C142 H14O 107.7 . .
C141 C142 H14P 107.7 . .
C143 C142 H14P 107.7 . .
H14O C142 H14P 107.1 . .
C34 C35 C36 115(2) . .
C34 C35 H35A 108.5 . .
C36 C35 H35A 108.5 . .
C34 C35 H35B 108.5 . .
C36 C35 H35B 108.5 . .
H35A C35 H35B 107.5 . .
C35 C34 C33 125(2) . .
C35 C34 H34A 106.1 . .
C33 C34 H34A 106.1 . .
C35 C34 H34B 106.1 . .
C33 C34 H34B 106.1 . .
H34A C34 H34B 106.3 . .
C44 C43 C42 117(3) . .
C44 C43 H43A 107.9 . .
C42 C43 H43A 107.9 . .
C44 C43 H43B 107.9 . .
C42 C43 H43B 107.9 . .
H43A C43 H43B 107.2 . .
C43 C44 H44A 109.5 . .
C43 C44 H44B 109.5 . .
H44A C44 H44B 109.5 . .
C43 C44 H44C 109.5 . .
H44A C44 H44C 109.5 . .
H44B C44 H44C 109.5 . .
C139 C140 H14G 109.5 . .
C139 C140 H14H 109.5 . .
H14G C140 H14H 109.5 . .
C139 C140 H14I 109.5 . .
H14G C140 H14I 109.5 . .
H14H C140 H14I 109.5 . .

loop_
_geom_bond_atom_site_label_1
_geom_bond_atom_site_label_2
_geom_bond_distance
_geom_bond_site_symmetry_2
Sn5 O7 2.037(7) .
Sn5 C49 2.111(15) .
Sn5 O7 2.131(8) 2_576
Sn5 O8 2.179(9) .
Sn5 C45 2.183(15) .
Sn3 O1 2.048(9) .
Sn3 C33 2.097(18) .
Sn3 C29 2.121(17) .
Sn3 O5 2.158(9) .
Sn3 O3 2.199(9) .
Sn4 O7 1.999(8) .
Sn4 C41 2.118(17) .
Sn4 C37 2.128(14) .
Sn4 O6 2.178(10) .
Sn4 O8 2.219(9) .
Sn6 O9 2.058(10) .
Sn6 O11 2.143(10) .
Sn6 C117 2.147(15) .
Sn6 O10 2.148(10) .
Sn6 C113 2.150(14) .
Sn1 O1 2.080(8) .
Sn1 O3 2.117(10) .
Sn1 C17 2.120(14) .
Sn1 C13 2.137(16) .
Sn1 O2 2.140(10) .
Sn2 O1 2.024(9) .
Sn2 O4 2.106(11) .
Sn2 C21 2.11(3) .
Sn2 C25 2.122(18) .
Sn2 O2 2.165(10) .
Sn8 O9 2.035(10) .
Sn8 C129 2.083(19) .
Sn8 C133 2.124(15) .
Sn8 O13 2.144(10) .
Sn8 O11 2.193(9) .
Sn7 O9 2.043(9) .
Sn7 C125 2.13(2) .
Sn7 C121 2.136(16) .
Sn7 O12 2.142(13) .
Sn7 O10 2.188(12) .
Sn10 O15 2.029(11) .
Sn10 C149 2.04(2) .
Sn10 C145 2.090(17) .
Sn10 O15 2.151(15) 2_665
Sn10 O16 2.223(16) .
Sn9 O15 1.990(15) .
Sn9 C141 2.03(3) .
Sn9 O14 2.160(11) .
Sn9 O16 2.195(12) .
Sn9 C137 2.21(3) .
O7 Sn5 2.131(8) 2_576
O5 C55 1.238(16) .
C117 C118 1.48(2) .
C117 117A 0.9700 .
C117 117B 0.9699 .
C49 C50 1.518(19) .
C49 H49A 0.9699 .
C49 H49B 0.9700 .
O14 C155 1.27(2) .
O8 C56 1.432(16) .
O3 C54 1.423(17) .
O2 C53 1.411(18) .
O11 C154 1.405(17) .
C121 C122 1.40(2) .
C121 121A 0.9704 .
C121 121B 0.9698 .
C114 C115 1.50(2) .
C114 C113 1.53(2) .
C114 114A 0.9699 .
C114 114B 0.9701 .
O4 C55 1.278(17) .
C13 C14 1.47(3) .
C13 H13A 0.9701 .
C13 H13B 0.9700 .
C53 H53A 0.9599 .
C53 H53B 0.9600 .
C53 H53C 0.9599 .
C118 C119 1.53(2) .
C118 118A 0.9700 .
C118 118B 0.9701 .
C37 C38 1.491(9) .
C37 H37A 0.9700 .
C37 H37B 0.9703 .
O16 C156 1.35(2) .
C54 H54A 0.9598 .
C54 H54B 0.9602 .
C54 H54C 0.9599 .
C45 C46 1.517(10) .
C45 H45A 0.9699 .
C45 H45B 0.9701 .
C50 C51 1.46(2) .
C50 H50A 0.9699 .
C50 H50B 0.9700 .
C154 154A 0.9600 .
C154 154B 0.9597 .
C154 154C 0.9601 .
O15 Sn10 2.151(15) 2_665
O10 C153 1.40(2) .
O13 C155 1.262(17) .
C39 C38 1.498(10) .
C39 C40 1.504(10) .
C39 H39A 0.9696 .
C39 H39B 0.9703 .
O12 C155 1.29(2) .
C122 C123 1.51(2) .
C122 122A 0.9700 .
C122 122B 0.9701 .
C33 C34 1.475(17) .
C33 H33A 0.9698 .
C33 H33B 0.9701 .
C21 C22 1.494(10) .
C21 H21A 0.9699 .
C21 H21B 0.9699 .
C29 C30 1.39(3) .
C29 H29A 0.9700 .
C29 H29B 0.9703 .
C25 C26 1.44(3) .
C25 H25A 0.9698 .
C25 H25B 0.9702 .
C26 C27 1.48(3) .
C26 H26A 0.9698 .
C26 H26B 0.9699 .
C17 C18 1.528(18) .
C17 H17A 0.9702 .
C17 H17B 0.9699 .
C119 C120 1.55(3) .
C119 119A 0.9700 .
C119 119B 0.9702 .
C55 O6 1.292(16) .
C115 C116 1.51(3) .
C115 115A 0.9699 .
C115 115B 0.9701 .
C113 113A 0.9700 .
C113 113B 0.9701 .
C145 C146 1.52(3) .
C145 145A 0.9701 .
C145 145B 0.9699 .
C56 H56A 0.9598 .
C56 H56B 0.9601 .
C56 H56C 0.9600 .
C14 C15 1.64(4) .
C14 H14A 0.9700 .
C14 H14B 0.9701 .
C137 C138 1.46(4) .
C137 137A 0.9700 .
C137 137B 0.9699 .
C41 C42 1.43(3) .
C41 H41A 0.9700 .
C41 H41B 0.9700 .
C120 120A 0.9602 .
C120 120B 0.9598 .
C120 120C 0.9600 .
C30 C31 1.62(3) .
C30 H30A 0.9699 .
C30 H30B 0.9702 .
C18 C19 1.50(2) .
C18 H18A 0.9699 .
C18 H18B 0.9700 .
C123 C124 1.42(3) .
C123 123A 0.9702 .
C123 123B 0.9701 .
C153 153A 0.9601 .
C153 153B 0.9599 .
C153 153C 0.9599 .
C146 C147 1.48(4) .
C146 146A 0.9703 .
C146 146B 0.9698 .
C156 156A 0.9601 .
C156 156B 0.9599 .
C156 156C 0.9602 .
C38 H38A 0.9700 .
C38 H38B 0.9700 .
C133 C134 1.54(2) .
C133 133A 0.9700 .
C133 133B 0.9701 .
C19 C20 1.54(2) .
C19 H19A 0.9700 .
C19 H19B 0.9700 .
C134 C135 1.51(2) .
C134 134A 0.9702 .
C134 134B 0.9699 .
C135 C136 1.38(3) .
C135 135A 0.9701 .
C135 135B 0.9699 .
C116 116A 0.9600 .
C116 116B 0.9600 .
C116 116C 0.9601 .
C51 C52 1.53(3) .
C51 H51A 0.9699 .
C51 H51B 0.9700 .
B111 B112 1.66(3) .
B111 B110 1.70(3) .
B111 B107 1.74(3) .
B111 B106 1.77(3) .
B111 B102 1.80(3) .
B111 H111 1.1001 .
C52 H52A 0.9601 .
C52 H52B 0.9600 .
C52 H52C 0.9599 .
C42 C43 1.52(3) .
C42 H42A 0.9699 .
C42 H42B 0.9700 .
C20 H20A 0.9600 .
C20 H20B 0.9601 .
C20 H20C 0.9599 .
C27 C28 1.51(3) .
C27 H27A 0.9699 .
C27 H27B 0.9700 .
B106 B102 1.70(3) .
B106 B110 1.72(3) .
B106 B104 1.73(3) .
B106 B105 1.76(3) .
B106 H106 1.1000 .
C129 C130 1.512(10) .
C129 129A 0.9698 .
C129 129B 0.9702 .
B104 C101 1.70(3) .
B104 B105 1.74(3) .
B104 B103 1.75(3) .
B104 B102 1.80(3) .
B104 H101 1.1000 .
C130 C131 1.502(10) .
C130 130A 0.9698 .
C130 130B 0.9700 .
C46 C47 1.497(10) .
C46 H46A 0.9700 .
C46 H46B 0.9699 .
B102 B103 1.72(3) .
B102 B107 1.80(3) .
B102 H102 1.0999 .
C101 B109 1.61(3) .
C101 B105 1.71(4) .
C101 B108 1.75(3) .
C101 B103 1.78(4) .
C101 H104 1.1000 .
C31 C32 1.45(4) .
C31 H31A 0.9701 .
C31 H31B 0.9699 .
C136 136A 0.9601 .
C136 136B 0.9601 .
C136 136C 0.9600 .
B109 B105 1.69(3) .
B109 B110 1.69(4) .
B109 B108 1.69(4) .
B109 B112 1.74(3) .
B109 H109 1.0999 .
B105 B110 1.72(3) .
B105 H105 1.1000 .
C127 C128 1.45(3) .
C127 C126 1.56(3) .
C127 127A 0.9701 .
C127 127B 0.9700 .
B12 B9 1.65(4) .
B12 B8 1.68(5) .
B12 B10 1.73(4) .
B12 B11 1.74(4) .
B12 B7 1.82(4) .
B12 H12 1.1000 .
B11 B7 1.52(5) .
B11 B2 1.66(4) .
B11 B10 1.71(4) .
B11 B6 1.72(4) .
B11 H11 1.0999 .
B107 B112 1.66(4) .
B107 B108 1.78(4) .
B107 B103 1.80(3) .
B107 H107 1.1001 .
C124 124A 0.9599 .
C124 124B 0.9601 .
C124 124C 0.9601 .
C131 C132 1.515(10) .
C131 131A 0.9697 .
C131 131B 0.9699 .
B110 B112 1.80(4) .
B110 H110 1.1000 .
C28 H28A 0.9598 .
C28 H28B 0.9600 .
C28 H28C 0.9602 .
C126 C125 1.47(3) .
C126 126A 0.9700 .
C126 126B 0.9702 .
C125 125A 0.9701 .
C125 125B 0.9700 .
B103 B108 1.84(4) .
B103 H103 1.1002 .
B7 B2 1.74(4) .
B7 B8 1.75(5) .
B7 B3 1.77(4) .
B7 H7 1.1000 .
C128 128A 0.9599 .
C128 128B 0.9602 .
C128 128C 0.9600 .
B112 B108 1.74(3) .
B112 H112 1.1000 .
C149 C60 1.501(10) .
C149 C60A 1.50(5) .
C149 H14C 0.9700 .
C149 H14D 0.9700 .
C40 H40A 0.9600 .
C40 H40B 0.9600 .
C40 H40C 0.9599 .
C1 B3 1.63(4) .
C1 B4 1.63(4) .
C1 B5 1.69(4) .
C1 B2 1.73(4) .
C1 B6 1.76(4) .
C1 H1 1.0998 .
C132 132A 0.9599 .
C132 132B 0.9601 .
C132 132C 0.9601 .
B108 H108 1.1000 .
C141 C142 1.499(10) .
C141 H14E 0.9700 .
C141 H14F 0.9700 .
B9 B10 1.54(5) .
B9 B5 1.63(4) .
B9 B4 1.68(4) .
B9 B8 1.87(5) .
B9 H9 1.1000 .
B10 B6 1.68(4) .
B10 B5 1.68(4) .
B10 H10 1.1001 .
C148 C147 1.38(4) .
C148 148A 0.9601 .
C148 148B 0.9599 .
C148 148C 0.9600 .
B2 B6 1.50(4) .
B2 B3 1.74(5) .
B2 H2 1.1000 .
B2 H2 1.1000 .
C47 C48 1.491(10) .
C47 H47A 0.9700 .
C47 H47B 0.9700 .
B6 B5 1.55(4) .
B6 H6 1.1000 .
C147 147A 0.9706 .
C147 147B 0.9700 .
B5 B4 1.62(5) .
B5 H5 1.1000 .
C36 C35 1.505(18) .
C36 H36A 0.9602 .
C36 H36B 0.9601 .
C36 H36C 0.9601 .
C139 C138 1.46(4) .
C139 C140 1.515(19) .
C139 H13C 0.9700 .
C139 H13D 0.9700 .
C138 H13E 0.9700 .
C138 H13F 0.9700 .
B3 B8 1.79(4) .
B3 B4 1.96(5) .
B3 H3 1.1000 .
C15 C16 1.35(6) .
C15 H15A 0.9700 .
C15 H15B 0.9700 .
C24 C23 1.507(10) .
C24 H24A 0.9600 .
C24 H24B 0.9600 .
C24 H24C 0.9600 .
C23 C22 1.508(10) .
C23 H23A 0.9700 .
C23 H23B 0.9700 .
C22 H22A 0.9700 .
C22 H22B 0.9700 .
C16 H16A 0.9600 .
C16 H16B 0.9600 .
C16 H16C 0.9600 .
B4 B8 1.97(4) .
B4 H4 1.1000 .
B8 H8 1.1000 .
C61 C60 1.500(10) .
C61 C62 1.501(10) .
C61 H61A 0.9700 .
C61 H61B 0.9700 .
C62 H62A 0.9600 .
C62 H62B 0.9600 .
C62 H62C 0.9600 .
C60 H60A 0.9700 .
C60 H60B 0.9700 .
C61A C62A 1.514(19) .
C61A C60A 1.519(19) .
C61A H61C 0.9700 .
C61A H61D 0.9700 .
C62A H62D 0.9600 .
C62A H62E 0.9600 .
C62A H62F 0.9600 .
C60A H60C 0.9700 .
C60A H60D 0.9700 .
C143 C144 1.501(10) .
C143 C142 1.502(10) .
C143 H14J 0.9700 .
C143 H14K 0.9700 .
C48 H48A 0.9600 .
C48 H48B 0.9600 .
C48 H48C 0.9600 .
C144 H14L 0.9600 .
C144 H14M 0.9600 .
C144 H14N 0.9600 .
C142 H14O 0.9700 .
C142 H14P 0.9700 .
C35 C34 1.425(19) .
C35 H35A 0.9700 .
C35 H35B 0.9700 .
C34 H34A 0.9700 .
C34 H34B 0.9700 .
C43 C44 1.39(4) .
C43 H43A 0.9700 .
C43 H43B 0.9700 .
C44 H44A 0.9600 .
C44 H44B 0.9600 .
C44 H44C 0.9600 .
C140 H14G 0.9600 .
C140 H14H 0.9600 .
C140 H14I 0.9600 .
